data_7708327
loop_
_publ_author_name
'Babaei Zarch, Malihe'
'Mirzaei, Masoud'
'Bazargan, Maryam'
'Gupta, Sandeep K.'
'Meyer, Franc'
'Mague, Joel T.'

_publ_section_title
;
 Dalton technical issue &#x201C;Lanthanide and transition metal complexes
 as molecular magnets Single-molecule magnets within polyoxometalate-based
 frameworks
;
_journal_name_full 'Dalton Transactions'
_journal_paper_doi 10.1039/D1DT01708J
_journal_year 2021
_chemical_formula_moiety 'C56 H46 Ho4 N8 O27, O40 Si W12, 8(H2 O)'
_chemical_formula_sum 'C56 H62 Ho4 N8 O75 Si W12'
_chemical_formula_weight 4941.14
_space_group_crystal_system monoclinic
_space_group_IT_number 14
_space_group_name_Hall '-P 2yn'
_space_group_name_H-M_alt 'P 1 21/n 1'
_atom_sites_solution_hydrogens mixed
_atom_sites_solution_primary dual
_atom_sites_solution_secondary difmap
_audit_creation_method SHELXL-2018/3
_audit_update_record
;
2021-09-07 deposited with the CCDC.	2021-09-16 downloaded from the CCDC.
;
_cell_angle_alpha 90
_cell_angle_beta 99.999(1)
_cell_angle_gamma 90
_cell_formula_units_Z 4
_cell_length_a 13.2579(4)
_cell_length_b 23.3768(7)
_cell_length_c 33.8574(10)
_cell_measurement_reflns_used 9681
_cell_measurement_temperature 235(2)
_cell_measurement_theta_max 29.692
_cell_measurement_theta_min 2.985
_cell_volume 10333.9(5)
_computing_cell_refinement '<i>SAINT</i> (Bruker, 2020)'
_computing_data_collection '<i>APEX3</i> (Bruker, 2020)'
_computing_data_reduction '<i>SAINT</i> (Bruker, 2020)'
_computing_molecular_graphics '<i>DIAMOND</i> (Brandenburg & Putz, 2012)'
_computing_publication_material '<i>SHELXTL</i> (Bruker, 2020)'
_computing_structure_refinement '<i>SHELXL-2018/1</i> (Sheldrick, 2015<i>b</i>)'
_computing_structure_solution '<i>SHELXT</i> (Sheldrick, 2015<i>a</i>)'
_diffrn_ambient_temperature 235(2)
_diffrn_detector_area_resol_mean 7.3910
_diffrn_measured_fraction_theta_full 0.999
_diffrn_measured_fraction_theta_max 0.998
_diffrn_measurement_device 'Bruker D8 QUEST PHOTON 3 diffractometer'
_diffrn_measurement_device_type 'Bruker D8 QUEST PHOTON 3 diffractometer'
_diffrn_measurement_method '\f and \w scans'
_diffrn_radiation_monochromator graphite
_diffrn_radiation_type MoK\a
_diffrn_radiation_wavelength 0.71073
_diffrn_reflns_av_R_equivalents 0.0587
_diffrn_reflns_av_unetI/netI 0.0301
_diffrn_reflns_Laue_measured_fraction_full 0.999
_diffrn_reflns_Laue_measured_fraction_max 0.998
_diffrn_reflns_limit_h_max 18
_diffrn_reflns_limit_h_min -18
_diffrn_reflns_limit_k_max 32
_diffrn_reflns_limit_k_min -32
_diffrn_reflns_limit_l_max 47
_diffrn_reflns_limit_l_min -47
_diffrn_reflns_number 412822
_diffrn_reflns_point_group_measured_fraction_full 0.999
_diffrn_reflns_point_group_measured_fraction_max 0.998
_diffrn_reflns_theta_full 29.600
_diffrn_reflns_theta_max 29.643
_diffrn_reflns_theta_min 1.064
_diffrn_source 'fine-focus sealed tube'
_diffrn_source_current 30.0
_diffrn_source_power 1.50
_diffrn_source_voltage 50
_exptl_absorpt_coefficient_mu 16.442
_exptl_absorpt_correction_T_max 0.29
_exptl_absorpt_correction_T_min 0.16
_exptl_absorpt_correction_type numerical
_exptl_absorpt_process_details '<i>SADABS</i> (Krause <i>et al.</i>, 2015)'
_exptl_crystal_colour 'pale bronze'
_exptl_crystal_density_diffrn 3.176
_exptl_crystal_density_method 'not measured'
_exptl_crystal_description plate
_exptl_crystal_F_000 8896
_exptl_crystal_size_max 0.155
_exptl_crystal_size_mid 0.112
_exptl_crystal_size_min 0.099
_exptl_transmission_factor_max 0.0902
_exptl_transmission_factor_min 0.0478
_refine_diff_density_max 4.046
_refine_diff_density_min -5.573
_refine_diff_density_rms 0.280
_refine_ls_extinction_method none
_refine_ls_goodness_of_fit_ref 1.033
_refine_ls_hydrogen_treatment constr
_refine_ls_matrix_type full
_refine_ls_number_parameters 1621
_refine_ls_number_reflns 29166
_refine_ls_number_restraints 660
_refine_ls_restrained_S_all 1.064
_refine_ls_R_factor_all 0.0616
_refine_ls_R_factor_gt 0.0444
_refine_ls_shift/su_max 0.004
_refine_ls_shift/su_mean 0.000
_refine_ls_structure_factor_coef Fsqd
_refine_ls_weighting_details 'w=1/[\s^2^(Fo^2^)+(0.0180P)^2^+264.3639P] where P=(Fo^2^+2Fc^2^)/3'
_refine_ls_weighting_scheme calc
_refine_ls_wR_factor_gt 0.0872
_refine_ls_wR_factor_ref 0.0965
_reflns_Friedel_coverage 0.000
_reflns_number_gt 23186
_reflns_number_total 29166
_reflns_threshold_expression 'I > 2\s(I)'
_cod_data_source_file d1dt01708j2.cif
_cod_data_source_block JTM1461_0m_a
_cod_original_sg_symbol_H-M 'P 21/n'
_cod_database_code 7708327
_shelx_shelxl_version_number 2018/3
_shelx_space_group_comment
;
The symmetry employed for this shelxl refinement is uniquely defined
by the following loop, which should always be used as a source of
symmetry information in preference to the above space-group names.
They are only intended as comments.
;
_shelx_estimated_absorpt_t_min 0.185
_shelx_estimated_absorpt_t_max 0.293

loop_
_space_group_symop_operation_xyz
'x, y, z'
'-x+1/2, y+1/2, -z+1/2'
'-x, -y, -z'
'x-1/2, -y-1/2, z-1/2'

loop_
_atom_site_label
_atom_site_type_symbol
_atom_site_fract_x
_atom_site_fract_y
_atom_site_fract_z
_atom_site_U_iso_or_equiv
_atom_site_adp_type
_atom_site_occupancy
_atom_site_site_symmetry_order
_atom_site_calc_flag
_atom_site_refinement_flags_posn
_atom_site_refinement_flags_adp
_atom_site_refinement_flags_occupancy
_atom_site_disorder_assembly
_atom_site_disorder_group
Ho1 Ho 1.20920(3) 0.79894(2) 0.20176(2) 0.02506(8) Uani 1 1 d . . . . .
Ho2 Ho 0.82574(3) 0.85193(2) 0.27928(2) 0.02439(8) Uani 1 1 d . . . . .
Ho3 Ho 0.67326(3) 0.62345(2) 0.22681(2) 0.02592(8) Uani 1 1 d . . . . .
Ho4 Ho 0.26474(3) 0.56253(2) 0.28197(2) 0.02867(9) Uani 1 1 d . . . . .
O1 O 1.3789(5) 0.7837(3) 0.19435(19) 0.0360(15) Uani 1 1 d . . . . .
O2 O 1.4992(5) 0.7667(3) 0.1574(2) 0.0409(17) Uani 1 1 d . . . . .
O3 O 1.0564(5) 0.8177(3) 0.22668(19) 0.0377(16) Uani 1 1 d . . . . .
O4 O 0.8891(5) 0.8369(3) 0.2189(2) 0.0387(16) Uani 1 1 d . . . . .
O5 O 1.2547(6) 0.7519(3) 0.2630(2) 0.0393(16) Uani 1 1 d . . . . .
O6 O 1.2078(7) 0.6596(3) 0.2624(2) 0.049(2) Uani 1 1 d . . . . .
O7 O 1.1704(6) 0.7026(3) 0.1880(2) 0.0372(16) Uani 1 1 d . . . . .
H7A H 1.177663 0.683765 0.210173 0.056 Uiso 1 1 d R U . . .
H7B H 1.106414 0.699345 0.178062 0.056 Uiso 1 1 d R U . . .
O8 O 1.2776(7) 0.8666(3) 0.2501(2) 0.054(2) Uani 1 1 d . . . . .
H8A H 1.274026 0.899504 0.238667 0.081 Uiso 1 1 d R U . . .
H8B H 1.303315 0.873454 0.274747 0.081 Uiso 1 1 d R U . . .
O9 O 0.8273(6) 0.9528(3) 0.27590(19) 0.0391(17) Uani 1 1 d . . . . .
O10 O 0.8395(7) 1.0381(3) 0.3059(2) 0.0432(18) Uani 1 1 d . . . . .
O11 O 0.7859(6) 0.7554(3) 0.26740(19) 0.0379(16) Uani 1 1 d . . . . .
O12 O 0.7460(6) 0.6688(3) 0.2874(2) 0.0372(16) Uani 1 1 d . . . . .
O13 O 1.0031(6) 0.8480(4) 0.2962(2) 0.058(2) Uani 1 1 d . . . . .
H13A H 1.044348 0.845878 0.318701 0.088 Uiso 1 1 d R U . . .
H13B H 1.042333 0.846949 0.278416 0.088 Uiso 1 1 d R U . . .
O14 O 0.6936(6) 0.8664(4) 0.2249(2) 0.051(2) Uani 1 1 d . . . . .
H14A H 0.684039 0.863044 0.199190 0.076 Uiso 1 1 d R U . . .
H14B H 0.637749 0.881399 0.229720 0.076 Uiso 1 1 d R U . . .
O15 O 0.6702(6) 0.8570(4) 0.3021(2) 0.0444(18) Uani 1 1 d . . . . .
H15A H 0.677800 0.843824 0.326116 0.067 Uiso 1 1 d R U . . .
H15B H 0.627210 0.834044 0.288215 0.067 Uiso 1 1 d R U . . .
O16 O 0.8465(6) 0.6267(4) 0.2253(2) 0.049(2) Uani 1 1 d . . . . .
O17 O 0.9805(6) 0.6423(5) 0.1945(3) 0.078(3) Uani 1 1 d . . . . .
O18 O 0.5122(6) 0.6093(4) 0.2446(2) 0.0444(18) Uani 1 1 d . . . . .
O19 O 0.3427(7) 0.5996(5) 0.2308(3) 0.076(3) Uani 1 1 d . . . . .
O20 O 0.7074(8) 0.5502(3) 0.2761(2) 0.056(2) Uani 1 1 d . . . . .
H20A H 0.741808 0.564382 0.297799 0.084 Uiso 1 1 d R U . . .
H20B H 0.747710 0.525312 0.268527 0.084 Uiso 1 1 d R U . . .
O21 O 0.6243(6) 0.7183(3) 0.2173(2) 0.0427(18) Uani 1 1 d . . . . .
H21A H 0.674122 0.736304 0.231719 0.064 Uiso 1 1 d R U . . .
H21B H 0.584262 0.744904 0.206179 0.064 Uiso 1 1 d R U . . .
O22 O 0.4416(6) 0.5364(4) 0.2948(3) 0.067(3) Uani 1 1 d . . . . .
H22A H 0.472747 0.558681 0.280621 0.100 Uiso 1 1 d R U . . .
H22B H 0.488876 0.514281 0.306931 0.100 Uiso 1 1 d R U . . .
O23 O 0.1276(6) 0.5708(5) 0.3173(3) 0.061(2) Uani 1 1 d . . . . .
H23A H 0.071049 0.563785 0.301368 0.092 Uiso 1 1 d R U . . .
H23B H 0.122229 0.605835 0.324372 0.092 Uiso 1 1 d R U . . .
O24 O 0.1164(7) 0.5578(4) 0.2333(3) 0.063(3) Uani 1 1 d . . . . .
H24A H 0.084739 0.527528 0.223491 0.094 Uiso 1 1 d R U . . .
H24B H 0.085699 0.585356 0.219182 0.094 Uiso 1 1 d R U . . .
O25 O 0.2797(13) 0.4934(7) 0.2237(4) 0.125(5) Uani 1 1 d . U . . .
H25A H 0.265910 0.460368 0.212965 0.188 Uiso 1 1 d R U . . .
H25B H 0.337185 0.502792 0.216975 0.188 Uiso 1 1 d R U . . .
O26 O 1.2425(7) 0.4642(3) 0.2957(2) 0.0438(18) Uani 1 1 d . . . . .
O27 O 1.2977(6) 0.3865(3) 0.3308(2) 0.0352(15) Uani 1 1 d . . . . .
N1 N 1.2335(5) 0.7826(3) 0.1325(2) 0.0251(14) Uani 1 1 d . . . . .
N2 N 1.0514(5) 0.8016(3) 0.1510(2) 0.0246(14) Uani 1 1 d . . . . .
N3 N 0.8709(6) 0.9002(3) 0.3450(2) 0.0253(15) Uani 1 1 d . . . . .
N4 N 0.8505(6) 0.7888(3) 0.3398(2) 0.0299(16) Uani 1 1 d . . . . .
N5 N 0.7152(6) 0.6444(3) 0.1609(2) 0.0281(15) Uani 1 1 d . . . . .
N6 N 0.5251(6) 0.6282(3) 0.1711(2) 0.0276(15) Uani 1 1 d . . . . .
N7 N 1.3230(6) 0.6398(3) 0.3311(2) 0.0277(15) Uani 1 1 d . . . . .
N8 N 1.3274(5) 0.5314(3) 0.3534(2) 0.0251(14) Uani 1 1 d . . . . .
C1 C 1.4093(7) 0.7750(4) 0.1612(3) 0.0317(19) Uani 1 1 d . . . . .
C2 C 1.3268(7) 0.7742(4) 0.1245(3) 0.0275(17) Uani 1 1 d . . . . .
C3 C 1.3463(7) 0.7657(4) 0.0855(3) 0.0284(18) Uani 1 1 d . . . . .
H3 H 1.413453 0.760149 0.080905 0.034 Uiso 1 1 calc R U . . .
C4 C 1.2640(7) 0.7658(4) 0.0539(3) 0.0303(19) Uani 1 1 d . . . . .
H4 H 1.275002 0.759873 0.027492 0.036 Uiso 1 1 calc R U . . .
C5 C 1.1655(7) 0.7745(4) 0.0614(3) 0.0294(18) Uani 1 1 d . . . . .
C6 C 1.0741(8) 0.7761(5) 0.0315(3) 0.035(2) Uani 1 1 d . . . . .
H6 H 1.079246 0.768842 0.004650 0.042 Uiso 1 1 calc R U . . .
C7 C 0.9812(8) 0.7876(5) 0.0407(3) 0.036(2) Uani 1 1 d . . . . .
H7 H 0.923860 0.789144 0.020064 0.044 Uiso 1 1 calc R U . . .
C8 C 0.9679(7) 0.7974(4) 0.0814(3) 0.0281(18) Uani 1 1 d . . . . .
C9 C 0.8744(7) 0.8090(4) 0.0937(3) 0.033(2) Uani 1 1 d . . . . .
H9 H 0.813745 0.810409 0.074615 0.040 Uiso 1 1 calc R U . . .
C10 C 0.8710(7) 0.8182(5) 0.1335(3) 0.036(2) Uani 1 1 d . . . . .
H10 H 0.809192 0.827831 0.141847 0.043 Uiso 1 1 calc R U . . .
C11 C 0.9622(7) 0.8128(4) 0.1614(3) 0.0278(18) Uani 1 1 d . . . . .
C12 C 0.9682(8) 0.8229(4) 0.2056(3) 0.0317(19) Uani 1 1 d . . . . .
C13 C 1.1542(6) 0.7837(4) 0.1019(2) 0.0246(16) Uani 1 1 d . . . . .
C14 C 1.0551(7) 0.7940(4) 0.1119(2) 0.0252(17) Uani 1 1 d . . . . .
C15 C 0.8450(8) 0.9853(4) 0.3064(3) 0.035(2) Uani 1 1 d . . . . .
C16 C 0.8755(7) 0.9566(4) 0.3465(3) 0.0284(18) Uani 1 1 d . . . . .
C17 C 0.9087(9) 0.9869(4) 0.3819(3) 0.039(2) Uani 1 1 d . . . . .
H17 H 0.911181 1.027038 0.381735 0.047 Uiso 1 1 calc R U . . .
C18 C 0.9378(9) 0.9566(4) 0.4173(3) 0.039(2) Uani 1 1 d . . . . .
H18 H 0.960720 0.976093 0.441425 0.047 Uiso 1 1 calc R U . . .
C19 C 0.9330(8) 0.8967(4) 0.4167(2) 0.031(2) Uani 1 1 d . . . . .
C20 C 0.9588(9) 0.8609(5) 0.4506(3) 0.043(3) Uani 1 1 d . . . . .
H20 H 0.984125 0.877840 0.475528 0.051 Uiso 1 1 calc R U . . .
C21 C 0.9488(10) 0.8034(5) 0.4489(3) 0.045(3) Uani 1 1 d . . . . .
H21 H 0.967325 0.781349 0.472263 0.054 Uiso 1 1 calc R U . . .
C22 C 0.9095(9) 0.7758(4) 0.4110(3) 0.038(2) Uani 1 1 d . . . . .
C23 C 0.8908(10) 0.7169(5) 0.4059(3) 0.047(3) Uani 1 1 d . . . . .
H23 H 0.905005 0.692093 0.428025 0.056 Uiso 1 1 calc R U . . .
C24 C 0.8509(10) 0.6951(5) 0.3679(3) 0.046(3) Uani 1 1 d . . . . .
H24 H 0.837062 0.655909 0.363988 0.056 Uiso 1 1 calc R U . . .
C25 C 0.8325(8) 0.7339(4) 0.3360(3) 0.032(2) Uani 1 1 d . . . . .
C26 C 0.7843(8) 0.7170(4) 0.2937(3) 0.033(2) Uani 1 1 d . . . . .
C27 C 0.8982(7) 0.8710(4) 0.3794(2) 0.0275(18) Uani 1 1 d . . . . .
C28 C 0.8862(7) 0.8097(4) 0.3764(3) 0.0295(18) Uani 1 1 d . . . . .
C29 C 0.8882(8) 0.6403(6) 0.1957(4) 0.050(3) Uani 1 1 d . . . . .
C30 C 0.8122(7) 0.6526(5) 0.1568(3) 0.036(2) Uani 1 1 d . . . . .
C31 C 0.8400(8) 0.6674(5) 0.1204(3) 0.043(2) Uani 1 1 d . . . . .
H31 H 0.908719 0.675590 0.118968 0.051 Uiso 1 1 calc R U . . .
C32 C 0.7665(8) 0.6699(5) 0.0868(3) 0.037(2) Uani 1 1 d . . . . .
H32 H 0.784564 0.679397 0.061934 0.045 Uiso 1 1 calc R U . . .
C33 C 0.6645(7) 0.6585(4) 0.0893(3) 0.0296(18) Uani 1 1 d . . . . .
C34 C 0.5816(7) 0.6560(5) 0.0557(3) 0.034(2) Uani 1 1 d . . . . .
H34 H 0.594678 0.663237 0.029779 0.041 Uiso 1 1 calc R U . . .
C35 C 0.4867(8) 0.6436(4) 0.0608(3) 0.035(2) Uani 1 1 d . . . . .
H35 H 0.435030 0.640887 0.038041 0.043 Uiso 1 1 calc R U . . .
C36 C 0.4601(7) 0.6342(4) 0.0998(3) 0.0284(18) Uani 1 1 d . . . . .
C37 C 0.3618(7) 0.6212(5) 0.1071(3) 0.040(2) Uani 1 1 d . . . . .
H37 H 0.306651 0.617159 0.085721 0.048 Uiso 1 1 calc R U . . .
C38 C 0.3470(8) 0.6143(5) 0.1465(3) 0.040(2) Uani 1 1 d . . . . .
H38 H 0.281005 0.607616 0.152026 0.048 Uiso 1 1 calc R U . . .
C39 C 0.4311(7) 0.6175(5) 0.1778(3) 0.034(2) Uani 1 1 d . . . . .
C40 C 0.4278(9) 0.6087(5) 0.2210(3) 0.042(2) Uani 1 1 d . . . . .
C41 C 0.6420(6) 0.6478(4) 0.1275(2) 0.0241(16) Uani 1 1 d . . . . .
C42 C 0.5401(7) 0.6366(4) 0.1330(3) 0.0256(17) Uani 1 1 d . . . . .
C43 C 1.2551(9) 0.7028(4) 0.2784(3) 0.039(2) Uani 1 1 d . . . . .
C44 C 1.3129(8) 0.6947(4) 0.3206(3) 0.033(2) Uani 1 1 d . . . . .
C45 C 1.3477(10) 0.7402(5) 0.3465(3) 0.046(3) Uani 1 1 d . . . . .
H45 H 1.340370 0.778349 0.337642 0.055 Uiso 1 1 calc R U . . .
C46 C 1.3928(9) 0.7272(5) 0.3852(3) 0.046(3) Uani 1 1 d . . . . .
H46 H 1.416312 0.756885 0.403218 0.055 Uiso 1 1 calc R U . . .
C47 C 1.4039(8) 0.6703(5) 0.3980(3) 0.036(2) Uani 1 1 d . . . . .
C48 C 1.4469(9) 0.6526(5) 0.4386(3) 0.045(3) Uani 1 1 d . . . . .
H48 H 1.473256 0.680266 0.457853 0.054 Uiso 1 1 calc R U . . .
C49 C 1.4493(9) 0.5972(5) 0.4488(3) 0.042(2) Uani 1 1 d . . . . .
H49 H 1.477912 0.586781 0.475174 0.050 Uiso 1 1 calc R U . . .
C50 C 1.4098(7) 0.5533(4) 0.4209(3) 0.034(2) Uani 1 1 d . . . . .
C51 C 1.4072(8) 0.4945(5) 0.4300(3) 0.038(2) Uani 1 1 d . . . . .
H51 H 1.433034 0.481808 0.456130 0.046 Uiso 1 1 calc R U . . .
C52 C 1.3677(8) 0.4559(5) 0.4012(3) 0.040(2) Uani 1 1 d . . . . .
H52 H 1.367224 0.416616 0.407081 0.048 Uiso 1 1 calc R U . . .
C53 C 1.3272(7) 0.4763(4) 0.3622(3) 0.0312(19) Uani 1 1 d . . . . .
C54 C 1.2864(8) 0.4387(4) 0.3271(3) 0.033(2) Uani 1 1 d . . . . .
C55 C 1.3660(7) 0.6278(4) 0.3697(3) 0.0279(18) Uani 1 1 d . . . . .
C56 C 1.3682(7) 0.5693(4) 0.3816(3) 0.0292(18) Uani 1 1 d . . . . .
W1 W 0.7950(2) 0.59808(12) 0.48496(8) 0.0376(3) Uani 0.5 1 d D . P A 1
W2 W 0.87882(12) 0.53252(12) 0.40214(5) 0.0276(3) Uani 0.5 1 d D . P A 1
W3 W 0.74833(15) 0.45130(12) 0.46642(6) 0.0248(2) Uani 0.5 1 d D . P A 1
W4 W 0.9561(3) 0.35386(9) 0.47797(12) 0.02480(8) Uani 0.5 1 d D . P A 1
W5 W 0.87729(19) 0.41455(13) 0.56305(7) 0.0222(3) Uani 0.5 1 d D . P A 1
W6 W 0.9132(3) 0.56205(15) 0.58344(7) 0.0322(3) Uani 0.5 1 d D . P A 1
Si1 Si 1.000000 0.500000 0.500000 0.0184(6) Uani 0.5 2 d DS . P A 1
O28 O 0.6982(7) 0.6445(4) 0.4775(3) 0.034(2) Uani 0.5 1 d D U P A 1
O29 O 0.8167(7) 0.5480(4) 0.3558(2) 0.0232(19) Uani 0.5 1 d D U P A 1
O30 O 0.6293(6) 0.4281(5) 0.4495(3) 0.042(3) Uani 0.5 1 d D U P A 1
O31 O 0.9579(10) 0.2826(4) 0.4711(3) 0.038(2) Uani 0.5 1 d D U P A 1
O32 O 0.8197(8) 0.3748(4) 0.5935(3) 0.050(3) Uani 0.5 1 d D U P A 1
O33 O 0.8766(8) 0.5912(4) 0.6238(3) 0.046(2) Uani 0.5 1 d D U P A 1
O34 O 0.7245(11) 0.5269(5) 0.4807(4) 0.081(3) Uani 0.5 1 d D U P A 1
O35 O 0.8218(11) 0.5889(5) 0.4330(3) 0.073(3) Uani 0.5 1 d D U P A 1
O36 O 0.7907(11) 0.4792(5) 0.4184(3) 0.072(3) Uani 0.5 1 d D U P A 1
O37 O 0.9211(7) 0.3585(4) 0.5304(3) 0.049(2) Uani 0.5 1 d D U P A 1
O38 O 0.7668(6) 0.4316(4) 0.5207(2) 0.0418(19) Uani 0.5 1 d D U P A 1
O39 O 1.0109(9) 0.4186(5) 0.5927(4) 0.074(3) Uani 0.5 1 d D U P A 1
O40 O 0.8554(9) 0.4893(5) 0.5829(4) 0.075(3) Uani 0.5 1 d D U P A 1
O41 O 1.0953(7) 0.3675(5) 0.5055(3) 0.028(2) Uani 0.5 1 d D U P A 1
O42 O 1.0410(8) 0.5281(4) 0.6087(4) 0.070(3) Uani 0.5 1 d D U P A 1
O43 O 0.9988(8) 0.6219(5) 0.5689(3) 0.069(3) Uani 0.5 1 d D U P A 1
O44 O 0.8112(8) 0.5852(5) 0.5416(3) 0.067(3) Uani 0.5 1 d D U P A 1
W1A W 0.7881(2) 0.59440(12) 0.49110(8) 0.0376(3) Uani 0.5 1 d D . P A 2
W2A W 0.85100(12) 0.52909(12) 0.40484(5) 0.0276(3) Uani 0.5 1 d D . P A 2
W3A W 0.74465(15) 0.44722(12) 0.47407(6) 0.0248(2) Uani 0.5 1 d D . P A 2
W4A W 0.9559(3) 0.35328(9) 0.47869(12) 0.02480(8) Uani 0.5 1 d D . P A 2
W5A W 0.89537(19) 0.41275(13) 0.56757(7) 0.0222(3) Uani 0.5 1 d D . P A 2
W6A W 0.9275(3) 0.56048(15) 0.58683(7) 0.0322(3) Uani 0.5 1 d D . P A 2
Si1A Si 1.000000 0.500000 0.500000 0.0184(6) Uani 0.5 2 d DS . P A 2
O28A O 0.6898(7) 0.6398(4) 0.4872(3) 0.034(2) Uani 0.5 1 d D U P A 2
O29A O 0.7850(7) 0.5452(4) 0.3593(2) 0.0232(19) Uani 0.5 1 d D U P A 2
O30A O 0.6249(6) 0.4215(5) 0.4625(3) 0.042(3) Uani 0.5 1 d D U P A 2
O31A O 0.9144(10) 0.2863(4) 0.4667(3) 0.038(2) Uani 0.5 1 d D U P A 2
O32A O 0.8471(8) 0.3717(4) 0.6001(3) 0.050(3) Uani 0.5 1 d D U P A 2
O33A O 0.8990(8) 0.5894(4) 0.6287(3) 0.046(2) Uani 0.5 1 d D U P A 2
O34A O 0.7202(11) 0.5225(5) 0.4892(4) 0.081(3) Uani 0.5 1 d D U P A 2
O35A O 0.8002(11) 0.5857(5) 0.4372(3) 0.073(3) Uani 0.5 1 d D U P A 2
O36A O 0.7662(10) 0.4758(5) 0.4229(3) 0.072(3) Uani 0.5 1 d D U P A 2
O37A O 0.9352(7) 0.3579(4) 0.5332(3) 0.049(2) Uani 0.5 1 d D U P A 2
O38A O 0.7775(6) 0.4283(4) 0.5284(2) 0.0418(19) Uani 0.5 1 d D U P A 2
O39A O 1.0325(8) 0.4187(5) 0.5935(4) 0.074(3) Uani 0.5 1 d D U P A 2
O40A O 0.8742(8) 0.4869(5) 0.5887(4) 0.075(3) Uani 0.5 1 d D U P A 2
O41A O 1.0982(7) 0.3388(5) 0.5019(3) 0.028(2) Uani 0.5 1 d D U P A 2
O42A O 1.0602(8) 0.5287(4) 0.6082(4) 0.070(3) Uani 0.5 1 d D U P A 2
O43A O 1.0050(8) 0.6215(5) 0.5688(3) 0.069(3) Uani 0.5 1 d D U P A 2
O44A O 0.8170(8) 0.5815(5) 0.5478(3) 0.067(3) Uani 0.5 1 d D U P A 2
O45 O 0.8250(6) 0.3838(4) 0.4602(2) 0.050(2) Uani 1 1 d . . . . .
O46 O 0.9299(9) 0.4488(5) 0.5031(3) 0.024(2) Uani 0.5 1 d . . P . .
O47 O 1.0184(9) 0.5122(5) 0.4539(3) 0.024(2) Uani 0.5 1 d . . P . .
O48 O 1.1203(8) 0.4874(5) 0.5263(3) 0.021(2) Uani 0.5 1 d . . P . .
O49 O 0.9633(8) 0.5591(5) 0.5184(3) 0.022(2) Uani 0.5 1 d . . P . .
W7 W 0.1675(5) 0.4719(4) 0.09058(14) 0.03551(9) Uani 0.5 1 d D . P B 1
W8 W 0.1094(6) 0.36285(17) 0.0182(3) 0.04921(12) Uani 0.5 1 d D . P B 1
W9 W -0.0561(7) 0.3915(3) -0.07282(19) 0.04656(12) Uani 0.5 1 d D . P B 1
W10 W -0.1553(5) 0.3832(2) 0.0171(2) 0.04362(11) Uani 0.5 1 d D . P B 1
W11 W -0.2646(2) 0.5204(4) -0.0002(2) 0.03498(9) Uani 0.5 1 d D . P B 1
W12 W -0.0976(6) 0.4912(4) 0.09061(13) 0.03294(8) Uani 0.5 1 d D . P B 1
Si2 Si 0.000000 0.500000 0.000000 0.0217(6) Uani 0.5 2 d DS . P B 1
O50 O 0.2456(10) 0.4583(7) 0.1338(3) 0.070(3) Uani 0.5 1 d D U P B 1
O51 O 0.1621(11) 0.2980(4) 0.0261(5) 0.053(2) Uani 0.5 1 d D U P B 1
O52 O -0.0846(11) 0.3407(5) -0.1080(4) 0.0428(17) Uani 0.5 1 d D U P B 1
O53 O -0.2253(11) 0.3266(5) 0.0252(4) 0.057(2) Uani 0.5 1 d D U P B 1
O54 O -0.3892(7) 0.5302(7) 0.0000(5) 0.069(3) Uani 0.5 1 d D U P B 1
O55 O -0.1410(12) 0.4861(7) 0.1340(3) 0.072(3) Uani 0.5 1 d D U P B 1
O56 O -0.0220(11) 0.3487(7) 0.0301(4) 0.100(4) Uani 0.5 1 d D U P B 1
O57 O 0.1518(10) 0.5513(5) 0.0939(4) 0.069(3) Uani 0.5 1 d D U P B 1
O58 O 0.0501(12) 0.3570(7) -0.0370(5) 0.100(4) Uani 0.5 1 d D U P B 1
O59 O -0.1454(11) 0.3720(7) -0.0372(4) 0.095(4) Uani 0.5 1 d D U P B 1
O60 O -0.2554(8) 0.4390(5) 0.0010(4) 0.063(2) Uani 0.5 1 d D U P B 1
O61 O -0.1305(9) 0.4164(5) 0.0691(3) 0.060(2) Uani 0.5 1 d D U P B 1
O62 O 0.1474(11) 0.3972(5) 0.0691(4) 0.074(3) Uani 0.5 1 d D U P B 1
O63 O -0.2124(9) 0.5192(6) 0.0559(4) 0.064(2) Uani 0.5 1 d D U P B 1
O64 O -0.2606(11) 0.5156(6) -0.0559(4) 0.077(3) Uani 0.5 1 d D U P B 1
O65 O -0.2159(11) 0.5972(5) -0.0009(4) 0.074(3) Uani 0.5 1 d D U P B 1
O66 O -0.0433(10) 0.5662(5) 0.0935(4) 0.071(3) Uani 0.5 1 d D U P B 1
O67 O 0.0389(9) 0.4635(6) 0.1065(4) 0.073(3) Uani 0.5 1 d D U P B 1
W7A W 0.1675(5) 0.4719(4) 0.09058(14) 0.03551(9) Uani 0.5 1 d D . P B 2
W8A W 0.1094(6) 0.36285(17) 0.0182(3) 0.04921(12) Uani 0.5 1 d D . P B 2
W9A W -0.0561(7) 0.3915(3) -0.07282(19) 0.04656(12) Uani 0.5 1 d D . P B 2
W10A W -0.1553(5) 0.3832(2) 0.0171(2) 0.04362(11) Uani 0.5 1 d D . P B 2
W11A W -0.2646(2) 0.5204(4) -0.0002(2) 0.03498(9) Uani 0.5 1 d D . P B 2
W12A W -0.0976(6) 0.4912(4) 0.09061(13) 0.03294(8) Uani 0.5 1 d D . P B 2
Si2A Si 0.000000 0.500000 0.000000 0.0217(6) Uani 0.5 2 d DS . P B 2
O50A O 0.2456(10) 0.4583(7) 0.1338(3) 0.070(3) Uani 0.5 1 d D U P B 2
O51A O 0.1621(11) 0.2980(4) 0.0261(5) 0.053(2) Uani 0.5 1 d D U P B 2
O52A O -0.0846(11) 0.3407(5) -0.1080(4) 0.0428(17) Uani 0.5 1 d D U P B 2
O53A O -0.2253(11) 0.3266(5) 0.0252(4) 0.057(2) Uani 0.5 1 d D U P B 2
O54A O -0.3892(7) 0.5302(7) 0.0000(5) 0.069(3) Uani 0.5 1 d D U P B 2
O55A O -0.1410(12) 0.4861(7) 0.1340(3) 0.072(3) Uani 0.5 1 d D U P B 2
O56A O -0.0220(11) 0.3487(7) 0.0301(4) 0.100(4) Uani 0.5 1 d D U P B 2
O57A O 0.1518(10) 0.5513(5) 0.0939(4) 0.069(3) Uani 0.5 1 d D U P B 2
O58A O 0.0501(12) 0.3570(7) -0.0370(5) 0.100(4) Uani 0.5 1 d D U P B 2
O59A O -0.1454(11) 0.3720(7) -0.0372(4) 0.095(4) Uani 0.5 1 d D U P B 2
O60A O -0.2554(8) 0.4390(5) 0.0010(4) 0.063(2) Uani 0.5 1 d D U P B 2
O61A O -0.1305(9) 0.4164(5) 0.0691(3) 0.060(2) Uani 0.5 1 d D U P B 2
O62A O 0.1474(11) 0.3972(5) 0.0691(4) 0.074(3) Uani 0.5 1 d D U P B 2
O63A O -0.2124(9) 0.5192(6) 0.0559(4) 0.064(2) Uani 0.5 1 d D U P B 2
O64A O -0.2606(11) 0.5156(6) -0.0559(4) 0.077(3) Uani 0.5 1 d D U P B 2
O65A O -0.2159(11) 0.5972(5) -0.0009(4) 0.074(3) Uani 0.5 1 d D U P B 2
O66A O -0.0433(10) 0.5662(5) 0.0935(4) 0.071(3) Uani 0.5 1 d D U P B 2
O67A O 0.0389(9) 0.4635(6) 0.1065(4) 0.073(3) Uani 0.5 1 d D U P B 2
O68 O 0.1049(8) 0.4694(5) 0.0205(3) 0.025(2) Uani 0.5 1 d . . P . .
O69 O 0.0224(9) 0.5724(5) 0.0071(3) 0.025(2) Uani 0.5 1 d . . P . .
O70 O -0.0944(9) 0.4848(5) 0.0202(4) 0.028(3) Uani 0.5 1 d . . P . .
O71 O -0.0207(9) 0.4920(5) -0.0478(3) 0.025(2) Uani 0.5 1 d . . P . .
O72 O 1.4010(14) 0.8743(6) 0.3248(4) 0.051(4) Uani 0.5 1 d . U P . .
H72A H 1.430210 0.902312 0.314791 0.077 Uiso 0.5 1 d R U P . .
H72B H 1.343547 0.888026 0.328897 0.077 Uiso 0.5 1 d R U P . .
O73 O -0.0186(15) 0.4358(11) 0.2850(6) 0.089(7) Uani 0.5 1 d . U P . .
H73A H -0.010336 0.444535 0.261084 0.134 Uiso 0.5 1 d R U P . .
H73B H -0.072206 0.414404 0.281604 0.134 Uiso 0.5 1 d R U P . .
O74 O 0.0060(15) 0.4648(7) 0.2078(5) 0.065(6) Uani 0.5 1 d . U P . .
H74A H 0.049248 0.442728 0.199188 0.098 Uiso 0.5 1 d R U P . .
H74B H -0.041372 0.470223 0.187374 0.098 Uiso 0.5 1 d R U P . .
O75 O -0.1054(10) 0.3309(5) 0.1292(4) 0.096(4) Uani 1 1 d . U . . .
H75A H -0.052553 0.352557 0.135036 0.144 Uiso 1 1 d R U . . .
H75B H -0.143702 0.347996 0.109651 0.144 Uiso 1 1 d R U . . .
O76 O 1.1624(11) 0.7542(6) 0.4197(5) 0.047(4) Uani 0.5 1 d . U P . .
H76A H 1.153715 0.781421 0.402342 0.071 Uiso 0.5 1 d R U P . .
H76B H 1.215949 0.764091 0.436482 0.071 Uiso 0.5 1 d R U P . .
O77 O 1.1351(10) 0.8405(5) 0.3645(4) 0.100(4) Uani 1 1 d . U . . .
H77A H 1.124875 0.870648 0.377719 0.150 Uiso 1 1 d R U . . .
H77B H 1.194312 0.845668 0.357972 0.150 Uiso 1 1 d R U . . .
O78 O 0.6447(6) 0.8508(4) 0.1446(2) 0.060(2) Uani 1 1 d . U . . .
H78A H 0.598164 0.824775 0.141702 0.089 Uiso 1 1 d R U . . .
H78B H 0.625842 0.873916 0.124919 0.089 Uiso 1 1 d R U . . .
O79 O 0.5034(10) 0.7935(7) 0.2719(4) 0.122(5) Uani 1 1 d . U . . .
H79A H 0.489013 0.803720 0.247182 0.182 Uiso 1 1 d R U . . .
H79B H 0.508182 0.756872 0.271133 0.182 Uiso 1 1 d R U . . .
O80 O 0.5777(14) 0.4830(11) 0.3557(7) 0.085(6) Uani 0.5 1 d . U P . .
H80A H 0.621448 0.509071 0.364689 0.128 Uiso 0.5 1 d R U P . .
H80B H 0.609738 0.460968 0.341748 0.128 Uiso 0.5 1 d R U P . .
O81 O -0.1416(15) 0.2313(9) 0.0876(7) 0.079(6) Uani 0.5 1 d . U P . .
H81A H -0.130059 0.262708 0.100890 0.119 Uiso 0.5 1 d R U P . .
H81B H -0.162889 0.242000 0.063320 0.119 Uiso 0.5 1 d R U P . .
O82 O -0.0642(15) 0.5583(13) 0.2933(6) 0.097(8) Uani 0.5 1 d . U P . .
H82A H -0.104074 0.548531 0.309634 0.146 Uiso 0.5 1 d R U P . .
H82B H -0.086954 0.539665 0.271654 0.146 Uiso 0.5 1 d R U P . .
O83 O -0.0048(18) 0.6562(11) 0.2904(7) 0.091(7) Uani 0.5 1 d . U P . .
H83A H -0.026470 0.621663 0.291368 0.136 Uiso 0.5 1 d R U P . .
H83B H 0.059870 0.654067 0.299340 0.136 Uiso 0.5 1 d R U P . .

loop_
_atom_site_aniso_label
_atom_site_aniso_U_11
_atom_site_aniso_U_22
_atom_site_aniso_U_33
_atom_site_aniso_U_23
_atom_site_aniso_U_13
_atom_site_aniso_U_12
Ho1 0.02763(19) 0.02491(19) 0.02052(17) -0.00043(14) -0.00171(14) 0.00032(15)
Ho2 0.02991(19) 0.02428(18) 0.01736(16) -0.00016(14) -0.00041(14) 0.00010(15)
Ho3 0.0314(2) 0.02219(18) 0.02068(17) 0.00077(14) -0.00526(15) -0.00313(15)
Ho4 0.0356(2) 0.0287(2) 0.02181(18) 0.00505(15) 0.00521(16) 0.00108(17)
O1 0.028(3) 0.050(4) 0.027(3) 0.001(3) -0.005(3) 0.004(3)
O2 0.027(3) 0.059(5) 0.035(4) 0.010(3) -0.003(3) 0.009(3)
O3 0.036(4) 0.053(4) 0.023(3) -0.005(3) 0.002(3) 0.004(3)
O4 0.037(4) 0.054(5) 0.026(3) -0.002(3) 0.008(3) 0.006(3)
O5 0.056(5) 0.027(3) 0.032(4) 0.004(3) 0.001(3) 0.002(3)
O6 0.079(6) 0.029(4) 0.030(4) 0.000(3) -0.013(4) -0.006(4)
O7 0.045(4) 0.031(4) 0.031(3) 0.006(3) -0.007(3) -0.006(3)
O8 0.088(7) 0.034(4) 0.033(4) -0.003(3) -0.012(4) -0.010(4)
O9 0.062(5) 0.028(3) 0.022(3) 0.004(3) -0.008(3) 0.000(3)
O10 0.074(5) 0.022(3) 0.029(3) 0.004(3) -0.003(3) 0.008(3)
O11 0.058(5) 0.027(3) 0.024(3) 0.002(3) -0.004(3) -0.010(3)
O12 0.052(4) 0.025(3) 0.028(3) -0.004(3) -0.010(3) -0.004(3)
O13 0.038(4) 0.110(8) 0.027(4) -0.011(4) 0.003(3) 0.007(5)
O14 0.043(4) 0.084(6) 0.021(3) -0.002(4) -0.004(3) 0.009(4)
O15 0.044(4) 0.062(5) 0.025(3) 0.003(3) 0.003(3) 0.002(4)
O16 0.031(4) 0.074(6) 0.037(4) -0.003(4) -0.006(3) 0.005(4)
O17 0.025(4) 0.129(10) 0.074(7) -0.002(6) -0.008(4) -0.002(5)
O18 0.042(4) 0.060(5) 0.030(4) 0.009(3) 0.006(3) -0.008(4)
O19 0.038(4) 0.146(10) 0.046(5) 0.043(6) 0.010(4) 0.004(5)
O20 0.100(7) 0.030(4) 0.030(4) -0.001(3) -0.014(4) 0.005(4)
O21 0.046(4) 0.032(4) 0.041(4) 0.002(3) -0.019(3) 0.001(3)
O22 0.043(5) 0.096(7) 0.065(6) 0.052(5) 0.019(4) 0.020(5)
O23 0.038(4) 0.093(7) 0.051(5) -0.002(5) 0.005(4) 0.004(5)
O24 0.073(6) 0.056(5) 0.051(5) 0.001(4) -0.018(4) -0.022(5)
O25 0.164(11) 0.114(10) 0.095(9) -0.014(8) 0.014(8) -0.026(9)
O26 0.071(5) 0.032(4) 0.024(3) -0.001(3) -0.006(3) -0.003(4)
O27 0.048(4) 0.025(3) 0.031(3) 0.003(3) 0.001(3) 0.002(3)
N1 0.026(4) 0.025(4) 0.023(3) 0.000(3) 0.000(3) -0.001(3)
N2 0.026(3) 0.027(4) 0.021(3) 0.002(3) 0.003(3) 0.002(3)
N3 0.034(4) 0.022(3) 0.016(3) 0.000(3) -0.004(3) 0.003(3)
N4 0.040(4) 0.027(4) 0.019(3) -0.003(3) -0.005(3) 0.000(3)
N5 0.023(3) 0.031(4) 0.028(4) 0.000(3) -0.001(3) -0.001(3)
N6 0.027(4) 0.030(4) 0.025(3) -0.001(3) -0.001(3) -0.006(3)
N7 0.031(4) 0.023(4) 0.027(4) 0.001(3) -0.002(3) -0.004(3)
N8 0.023(3) 0.028(4) 0.024(3) 0.005(3) 0.003(3) 0.002(3)
C1 0.031(5) 0.030(5) 0.030(4) 0.007(4) -0.004(4) -0.006(4)
C2 0.026(4) 0.026(4) 0.030(4) 0.004(3) 0.003(3) 0.007(3)
C3 0.024(4) 0.030(5) 0.031(4) 0.004(4) 0.003(3) 0.001(3)
C4 0.036(5) 0.035(5) 0.021(4) 0.008(3) 0.008(4) 0.000(4)
C5 0.034(5) 0.032(5) 0.022(4) 0.002(3) 0.003(3) -0.004(4)
C6 0.040(5) 0.046(6) 0.016(4) 0.000(4) -0.003(4) 0.001(4)
C7 0.031(5) 0.053(6) 0.023(4) 0.007(4) -0.002(4) 0.001(4)
C8 0.029(4) 0.033(5) 0.020(4) 0.000(3) 0.000(3) 0.003(4)
C9 0.029(4) 0.043(6) 0.026(4) 0.002(4) -0.004(4) 0.004(4)
C10 0.027(4) 0.049(6) 0.032(5) 0.006(4) 0.003(4) 0.008(4)
C11 0.028(4) 0.031(5) 0.023(4) 0.004(3) 0.002(3) 0.005(4)
C12 0.038(5) 0.033(5) 0.024(4) -0.001(4) 0.005(4) 0.004(4)
C13 0.023(4) 0.026(4) 0.023(4) 0.006(3) 0.001(3) 0.002(3)
C14 0.027(4) 0.026(4) 0.021(4) 0.000(3) -0.001(3) -0.001(3)
C15 0.047(6) 0.029(5) 0.026(4) 0.001(4) -0.003(4) 0.001(4)
C16 0.036(5) 0.025(4) 0.021(4) 0.003(3) -0.002(3) 0.004(4)
C17 0.065(7) 0.021(4) 0.027(5) 0.001(4) -0.005(4) 0.000(4)
C18 0.061(7) 0.032(5) 0.021(4) -0.004(4) -0.002(4) 0.000(5)
C19 0.051(6) 0.025(4) 0.014(4) -0.003(3) -0.002(4) 0.001(4)
C20 0.067(7) 0.036(6) 0.023(4) -0.001(4) 0.000(5) -0.002(5)
C21 0.075(8) 0.033(5) 0.020(4) 0.004(4) -0.013(5) -0.002(5)
C22 0.056(6) 0.029(5) 0.024(4) 0.004(4) -0.006(4) -0.002(4)
C23 0.070(8) 0.035(6) 0.028(5) 0.014(4) -0.011(5) -0.001(5)
C24 0.071(8) 0.029(5) 0.034(5) 0.003(4) -0.007(5) -0.007(5)
C25 0.047(6) 0.021(4) 0.025(4) -0.002(3) -0.003(4) -0.005(4)
C26 0.046(6) 0.019(4) 0.028(4) -0.002(3) -0.008(4) -0.001(4)
C27 0.037(5) 0.027(4) 0.016(4) 0.001(3) -0.003(3) 0.004(4)
C28 0.039(5) 0.023(4) 0.024(4) 0.001(3) -0.002(4) 0.004(4)
C29 0.019(4) 0.072(8) 0.054(7) -0.019(6) -0.004(4) 0.002(5)
C30 0.024(4) 0.041(6) 0.042(5) -0.007(4) 0.005(4) -0.004(4)
C31 0.030(5) 0.052(7) 0.048(6) -0.008(5) 0.012(4) -0.003(5)
C32 0.039(5) 0.043(6) 0.033(5) 0.000(4) 0.017(4) 0.000(4)
C33 0.032(5) 0.032(5) 0.025(4) 0.001(3) 0.006(3) 0.003(4)
C34 0.037(5) 0.047(6) 0.018(4) -0.001(4) 0.003(4) 0.004(4)
C35 0.044(5) 0.042(6) 0.018(4) 0.003(4) -0.003(4) 0.007(4)
C36 0.030(4) 0.031(5) 0.021(4) 0.001(3) -0.005(3) -0.002(4)
C37 0.025(4) 0.059(7) 0.032(5) 0.011(5) -0.004(4) -0.010(4)
C38 0.027(5) 0.061(7) 0.031(5) 0.007(5) 0.002(4) -0.012(5)
C39 0.026(4) 0.043(6) 0.032(5) 0.006(4) 0.005(4) -0.004(4)
C40 0.044(6) 0.049(6) 0.036(5) 0.019(5) 0.011(5) -0.001(5)
C41 0.026(4) 0.022(4) 0.024(4) 0.000(3) 0.001(3) 0.001(3)
C42 0.026(4) 0.025(4) 0.023(4) 0.003(3) -0.002(3) -0.002(3)
C43 0.053(6) 0.033(5) 0.030(5) 0.003(4) 0.003(4) 0.000(5)
C44 0.038(5) 0.036(5) 0.023(4) 0.004(4) 0.000(4) -0.002(4)
C45 0.067(8) 0.036(6) 0.031(5) -0.005(4) -0.004(5) -0.013(5)
C46 0.059(7) 0.043(6) 0.031(5) -0.004(4) -0.004(5) -0.009(5)
C47 0.038(5) 0.038(5) 0.030(5) -0.001(4) 0.000(4) -0.010(4)
C48 0.053(7) 0.051(7) 0.026(5) -0.007(4) -0.009(4) -0.015(5)
C49 0.047(6) 0.051(7) 0.022(4) 0.001(4) -0.007(4) -0.005(5)
C50 0.033(5) 0.040(5) 0.025(4) 0.003(4) -0.004(4) -0.005(4)
C51 0.041(5) 0.043(6) 0.027(5) 0.010(4) -0.003(4) -0.001(4)
C52 0.045(6) 0.034(5) 0.039(5) 0.012(4) 0.003(5) 0.001(4)
C53 0.031(5) 0.038(5) 0.026(4) 0.010(4) 0.008(4) 0.001(4)
C54 0.041(5) 0.032(5) 0.027(4) 0.002(4) 0.005(4) 0.001(4)
C55 0.027(4) 0.026(4) 0.029(4) 0.003(3) 0.000(3) -0.003(3)
C56 0.030(4) 0.034(5) 0.023(4) 0.005(3) 0.003(3) -0.001(4)
W1 0.0549(4) 0.0372(3) 0.0274(7) 0.0166(4) 0.0256(4) 0.0258(3)
W2 0.0376(8) 0.0254(3) 0.0168(2) 0.0016(2) -0.0038(4) 0.0028(6)
W3 0.0400(2) 0.0269(4) 0.0105(7) 0.0025(4) 0.0130(3) -0.01266(19)
W4 0.02766(16) 0.02145(16) 0.02422(18) 0.00164(13) 0.00149(14) -0.00129(13)
W5 0.0153(8) 0.0246(2) 0.0225(5) 0.0048(3) -0.0089(5) -0.0022(5)
W6 0.0238(8) 0.0503(3) 0.0192(3) -0.0117(3) -0.0054(4) 0.0145(4)
Si1 0.0262(15) 0.0147(13) 0.0139(13) 0.0007(10) 0.0019(11) 0.0060(11)
O28 0.030(4) 0.034(4) 0.038(5) 0.013(4) 0.007(4) 0.004(3)
O29 0.011(4) 0.031(3) 0.027(3) 0.004(3) 0.003(3) -0.010(3)
O30 0.031(4) 0.082(6) 0.011(6) -0.014(5) 0.002(4) 0.009(4)
O31 0.041(5) 0.031(4) 0.033(4) -0.003(3) -0.019(4) 0.013(4)
O32 0.044(6) 0.061(5) 0.050(5) 0.034(4) 0.024(5) 0.036(5)
O33 0.042(5) 0.054(5) 0.043(4) -0.017(4) 0.016(4) -0.015(4)
O34 0.128(6) 0.063(5) 0.062(5) 0.002(4) 0.046(5) -0.007(4)
O35 0.112(6) 0.059(5) 0.064(5) -0.001(4) 0.058(4) -0.012(4)
O36 0.109(6) 0.058(5) 0.065(5) -0.002(4) 0.059(4) -0.007(4)
O37 0.042(4) 0.070(4) 0.033(3) -0.005(3) 0.002(3) 0.018(3)
O38 0.040(4) 0.058(4) 0.024(4) -0.003(3) -0.002(3) 0.022(3)
O39 0.054(5) 0.054(4) 0.103(5) -0.027(4) -0.020(4) 0.015(4)
O40 0.056(5) 0.057(4) 0.095(5) -0.020(4) -0.033(4) 0.014(4)
O41 0.029(3) 0.023(4) 0.030(3) 0.012(4) -0.003(3) 0.001(4)
O42 0.049(4) 0.046(4) 0.101(5) -0.021(4) -0.024(4) 0.003(4)
O43 0.036(4) 0.112(6) 0.057(4) 0.032(4) 0.002(3) -0.001(4)
O44 0.050(4) 0.097(5) 0.052(4) 0.031(4) 0.006(4) -0.008(4)
W1A 0.0549(4) 0.0372(3) 0.0274(7) 0.0166(4) 0.0256(4) 0.0258(3)
W2A 0.0376(8) 0.0254(3) 0.0168(2) 0.0016(2) -0.0038(4) 0.0028(6)
W3A 0.0400(2) 0.0269(4) 0.0105(7) 0.0025(4) 0.0130(3) -0.01266(19)
W4A 0.02766(16) 0.02145(16) 0.02422(18) 0.00164(13) 0.00149(14) -0.00129(13)
W5A 0.0153(8) 0.0246(2) 0.0225(5) 0.0048(3) -0.0089(5) -0.0022(5)
W6A 0.0238(8) 0.0503(3) 0.0192(3) -0.0117(3) -0.0054(4) 0.0145(4)
Si1A 0.0262(15) 0.0147(13) 0.0139(13) 0.0007(10) 0.0019(11) 0.0060(11)
O28A 0.030(4) 0.034(4) 0.038(5) 0.013(4) 0.007(4) 0.004(3)
O29A 0.011(4) 0.031(3) 0.027(3) 0.004(3) 0.003(3) -0.010(3)
O30A 0.031(4) 0.082(6) 0.011(6) -0.014(5) 0.002(4) 0.009(4)
O31A 0.041(5) 0.031(4) 0.033(4) -0.003(3) -0.019(4) 0.013(4)
O32A 0.044(6) 0.061(5) 0.050(5) 0.034(4) 0.024(5) 0.036(5)
O33A 0.042(5) 0.054(5) 0.043(4) -0.017(4) 0.016(4) -0.015(4)
O34A 0.128(6) 0.063(5) 0.062(5) 0.002(4) 0.046(5) -0.007(4)
O35A 0.112(6) 0.059(5) 0.064(5) -0.001(4) 0.058(4) -0.012(4)
O36A 0.109(6) 0.058(5) 0.065(5) -0.002(4) 0.059(4) -0.007(4)
O37A 0.042(4) 0.070(4) 0.033(3) -0.005(3) 0.002(3) 0.018(3)
O38A 0.040(4) 0.058(4) 0.024(4) -0.003(3) -0.002(3) 0.022(3)
O39A 0.054(5) 0.054(4) 0.103(5) -0.027(4) -0.020(4) 0.015(4)
O40A 0.056(5) 0.057(4) 0.095(5) -0.020(4) -0.033(4) 0.014(4)
O41A 0.029(3) 0.023(4) 0.030(3) 0.012(4) -0.003(3) 0.001(4)
O42A 0.049(4) 0.046(4) 0.101(5) -0.021(4) -0.024(4) 0.003(4)
O43A 0.036(4) 0.112(6) 0.057(4) 0.032(4) 0.002(3) -0.001(4)
O44A 0.050(4) 0.097(5) 0.052(4) 0.031(4) 0.006(4) -0.008(4)
O45 0.039(4) 0.087(6) 0.021(3) 0.001(4) -0.002(3) 0.028(4)
O46 0.027(6) 0.023(6) 0.022(6) -0.004(5) 0.002(5) -0.002(5)
O47 0.025(6) 0.026(6) 0.021(5) 0.004(5) 0.002(4) 0.002(5)
O48 0.020(5) 0.025(6) 0.015(5) 0.000(4) -0.002(4) 0.002(4)
O49 0.020(5) 0.020(5) 0.026(6) -0.006(4) 0.004(4) 0.002(4)
W7 0.0353(2) 0.0380(2) 0.02757(18) 0.00100(15) -0.01037(15) 0.00436(16)
W8 0.0505(3) 0.0593(3) 0.0384(2) 0.0169(2) 0.0090(2) 0.0284(2)
W9 0.02494(19) 0.0761(3) 0.0352(2) -0.0246(2) -0.00454(16) 0.0048(2)
W10 0.02813(19) 0.0694(3) 0.0318(2) 0.0124(2) 0.00095(16) -0.0159(2)
W11 0.02020(16) 0.0421(2) 0.0427(2) 0.00547(17) 0.00535(15) 0.00002(15)
W12 0.03077(18) 0.0408(2) 0.02825(18) -0.00278(15) 0.00797(14) -0.00931(16)
Si2 0.0128(13) 0.0321(17) 0.0190(14) 0.0005(12) -0.0011(11) 0.0017(12)
O50 0.049(5) 0.105(7) 0.048(5) 0.033(5) -0.015(4) -0.019(5)
O51 0.061(5) 0.043(4) 0.053(5) -0.005(4) 0.007(4) 0.004(4)
O52 0.037(3) 0.041(3) 0.052(4) -0.001(3) 0.011(3) -0.003(3)
O53 0.071(5) 0.041(4) 0.052(5) 0.001(4) -0.007(4) -0.017(4)
O54 0.033(4) 0.105(7) 0.065(5) -0.025(5) -0.001(4) 0.010(4)
O55 0.086(6) 0.088(6) 0.047(5) 0.020(5) 0.028(4) 0.030(5)
O56 0.084(5) 0.143(6) 0.075(5) 0.009(5) 0.018(4) 0.016(5)
O57 0.056(4) 0.063(4) 0.088(4) -0.004(3) 0.014(3) -0.004(3)
O58 0.094(4) 0.113(5) 0.094(5) 0.005(3) 0.022(3) 0.005(3)
O59 0.077(5) 0.137(6) 0.074(5) 0.010(5) 0.018(4) 0.021(5)
O60 0.076(5) 0.050(4) 0.053(4) 0.000(3) -0.020(4) -0.004(4)
O61 0.069(4) 0.046(4) 0.056(4) 0.005(3) -0.017(3) -0.003(3)
O62 0.098(5) 0.064(5) 0.068(4) -0.004(4) 0.037(4) -0.015(4)
O63 0.075(5) 0.048(4) 0.059(4) 0.003(3) -0.020(4) -0.008(4)
O64 0.117(6) 0.057(5) 0.066(5) -0.004(4) 0.041(5) -0.016(5)
O65 0.115(6) 0.058(5) 0.054(4) -0.007(4) 0.033(4) -0.013(5)
O66 0.041(4) 0.051(4) 0.117(6) -0.006(4) 0.001(4) 0.000(4)
O67 0.050(4) 0.058(4) 0.109(5) -0.013(4) 0.010(4) -0.001(4)
W7A 0.0353(2) 0.0380(2) 0.02757(18) 0.00100(15) -0.01037(15) 0.00436(16)
W8A 0.0505(3) 0.0593(3) 0.0384(2) 0.0169(2) 0.0090(2) 0.0284(2)
W9A 0.02494(19) 0.0761(3) 0.0352(2) -0.0246(2) -0.00454(16) 0.0048(2)
W10A 0.02813(19) 0.0694(3) 0.0318(2) 0.0124(2) 0.00095(16) -0.0159(2)
W11A 0.02020(16) 0.0421(2) 0.0427(2) 0.00547(17) 0.00535(15) 0.00002(15)
W12A 0.03077(18) 0.0408(2) 0.02825(18) -0.00278(15) 0.00797(14) -0.00931(16)
Si2A 0.0128(13) 0.0321(17) 0.0190(14) 0.0005(12) -0.0011(11) 0.0017(12)
O50A 0.049(5) 0.105(7) 0.048(5) 0.033(5) -0.015(4) -0.019(5)
O51A 0.061(5) 0.043(4) 0.053(5) -0.005(4) 0.007(4) 0.004(4)
O52A 0.037(3) 0.041(3) 0.052(4) -0.001(3) 0.011(3) -0.003(3)
O53A 0.071(5) 0.041(4) 0.052(5) 0.001(4) -0.007(4) -0.017(4)
O54A 0.033(4) 0.105(7) 0.065(5) -0.025(5) -0.001(4) 0.010(4)
O55A 0.086(6) 0.088(6) 0.047(5) 0.020(5) 0.028(4) 0.030(5)
O56A 0.084(5) 0.143(6) 0.075(5) 0.009(5) 0.018(4) 0.016(5)
O57A 0.056(4) 0.063(4) 0.088(4) -0.004(3) 0.014(3) -0.004(3)
O58A 0.094(4) 0.113(5) 0.094(5) 0.005(3) 0.022(3) 0.005(3)
O59A 0.077(5) 0.137(6) 0.074(5) 0.010(5) 0.018(4) 0.021(5)
O60A 0.076(5) 0.050(4) 0.053(4) 0.000(3) -0.020(4) -0.004(4)
O61A 0.069(4) 0.046(4) 0.056(4) 0.005(3) -0.017(3) -0.003(3)
O62A 0.098(5) 0.064(5) 0.068(4) -0.004(4) 0.037(4) -0.015(4)
O63A 0.075(5) 0.048(4) 0.059(4) 0.003(3) -0.020(4) -0.008(4)
O64A 0.117(6) 0.057(5) 0.066(5) -0.004(4) 0.041(5) -0.016(5)
O65A 0.115(6) 0.058(5) 0.054(4) -0.007(4) 0.033(4) -0.013(5)
O66A 0.041(4) 0.051(4) 0.117(6) -0.006(4) 0.001(4) 0.000(4)
O67A 0.050(4) 0.058(4) 0.109(5) -0.013(4) 0.010(4) -0.001(4)
O68 0.017(5) 0.034(7) 0.023(6) 0.002(5) -0.004(4) 0.002(5)
O69 0.020(5) 0.028(6) 0.026(6) -0.003(5) 0.002(5) -0.010(5)
O70 0.020(5) 0.032(7) 0.032(6) 0.006(5) 0.007(5) -0.006(5)
O71 0.031(6) 0.028(6) 0.016(5) 0.001(4) -0.001(4) -0.001(5)
O72 0.084(12) 0.026(7) 0.036(8) -0.018(6) -0.013(8) 0.005(7)
O73 0.061(10) 0.129(14) 0.071(11) 0.026(10) -0.006(8) -0.050(10)
O74 0.094(12) 0.047(9) 0.038(8) 0.014(7) -0.036(8) -0.052(9)
O75 0.122(7) 0.091(6) 0.078(6) 0.010(5) 0.028(5) 0.016(6)
O76 0.038(8) 0.027(7) 0.066(10) 0.004(7) -0.020(7) -0.014(6)
O77 0.108(9) 0.095(9) 0.082(8) -0.003(7) -0.027(7) -0.014(7)
O78 0.045(5) 0.091(7) 0.039(4) 0.012(4) -0.003(4) 0.002(5)
O79 0.099(9) 0.170(12) 0.093(8) -0.037(8) 0.011(7) -0.020(8)
O80 0.040(8) 0.122(13) 0.088(11) 0.062(10) -0.002(8) -0.003(9)
O81 0.060(11) 0.077(13) 0.098(15) -0.040(12) 0.006(11) -0.004(10)
O82 0.049(11) 0.18(2) 0.058(12) 0.027(13) 0.005(9) -0.007(13)
O83 0.081(9) 0.097(10) 0.089(9) -0.012(7) 0.004(7) 0.010(7)

loop_
_atom_type_symbol
_atom_type_description
_atom_type_scat_dispersion_real
_atom_type_scat_dispersion_imag
_atom_type_scat_source
C C 0.0033 0.0016 'International Tables Vol C Tables 4.2.6.8 and 6.1.1.4'
H H 0.0000 0.0000 'International Tables Vol C Tables 4.2.6.8 and 6.1.1.4'
Ho Ho -0.2175 4.6783 'International Tables Vol C Tables 4.2.6.8 and 6.1.1.4'
N N 0.0061 0.0033 'International Tables Vol C Tables 4.2.6.8 and 6.1.1.4'
O O 0.0106 0.0060 'International Tables Vol C Tables 4.2.6.8 and 6.1.1.4'
Si Si 0.0817 0.0704 'International Tables Vol C Tables 4.2.6.8 and 6.1.1.4'
W W -0.8490 6.8722 'International Tables Vol C Tables 4.2.6.8 and 6.1.1.4'

loop_
_geom_angle_atom_site_label_1
_geom_angle_atom_site_label_2
_geom_angle_atom_site_label_3
_geom_angle
_geom_angle_site_symmetry_1
_geom_angle_site_symmetry_3
_geom_angle_publ_flag
O27 Ho1 O5 145.3(2) 2_755 . ?
O27 Ho1 O1 92.5(3) 2_755 . ?
O5 Ho1 O1 85.3(3) . . ?
O27 Ho1 O7 140.0(2) 2_755 . ?
O5 Ho1 O7 74.8(2) . . ?
O1 Ho1 O7 90.8(3) . . ?
O27 Ho1 O8 73.5(3) 2_755 . ?
O5 Ho1 O8 71.8(3) . . ?
O1 Ho1 O8 85.1(3) . . ?
O7 Ho1 O8 146.5(3) . . ?
O27 Ho1 O3 92.3(3) 2_755 . ?
O5 Ho1 O3 82.9(3) . . ?
O1 Ho1 O3 165.3(2) . . ?
O7 Ho1 O3 94.4(3) . . ?
O8 Ho1 O3 82.9(3) . . ?
O27 Ho1 N1 71.6(2) 2_755 . ?
O5 Ho1 N1 136.1(2) . . ?
O1 Ho1 N1 65.4(2) . . ?
O7 Ho1 N1 73.8(2) . . ?
O8 Ho1 N1 132.4(3) . . ?
O3 Ho1 N1 129.2(2) . . ?
O27 Ho1 N2 71.8(2) 2_755 . ?
O5 Ho1 N2 133.5(3) . . ?
O1 Ho1 N2 130.2(2) . . ?
O7 Ho1 N2 75.8(2) . . ?
O8 Ho1 N2 130.4(3) . . ?
O3 Ho1 N2 64.5(2) . . ?
N1 Ho1 N2 64.8(2) . . ?
O13 Ho2 O15 146.9(3) . . ?
O13 Ho2 O11 101.2(3) . . ?
O15 Ho2 O11 85.4(3) . . ?
O13 Ho2 O14 142.0(3) . . ?
O15 Ho2 O14 70.6(3) . . ?
O11 Ho2 O14 83.6(3) . . ?
O13 Ho2 O9 92.0(3) . . ?
O15 Ho2 O9 88.9(3) . . ?
O11 Ho2 O9 163.7(2) . . ?
O14 Ho2 O9 80.1(3) . . ?
O13 Ho2 O4 73.2(2) . . ?
O15 Ho2 O4 139.6(2) . . ?
O11 Ho2 O4 79.1(3) . . ?
O14 Ho2 O4 70.7(3) . . ?
O9 Ho2 O4 95.7(3) . . ?
O13 Ho2 N3 73.8(3) . . ?
O15 Ho2 N3 76.6(3) . . ?
O11 Ho2 N3 127.4(2) . . ?
O14 Ho2 N3 132.4(3) . . ?
O9 Ho2 N3 65.5(2) . . ?
O4 Ho2 N3 141.1(3) . . ?
O13 Ho2 N4 78.0(3) . . ?
O15 Ho2 N4 75.9(3) . . ?
O11 Ho2 N4 64.2(2) . . ?
O14 Ho2 N4 134.9(3) . . ?
O9 Ho2 N4 128.9(2) . . ?
O4 Ho2 N4 127.2(3) . . ?
N3 Ho2 N4 63.6(2) . . ?
O10 Ho3 O16 90.5(3) 2_645 . ?
O10 Ho3 O21 140.9(2) 2_645 . ?
O16 Ho3 O21 102.8(3) . . ?
O10 Ho3 O18 90.4(3) 2_645 . ?
O16 Ho3 O18 165.1(3) . . ?
O21 Ho3 O18 85.7(3) . . ?
O10 Ho3 O12 143.3(2) 2_645 . ?
O16 Ho3 O12 75.4(3) . . ?
O21 Ho3 O12 75.8(2) . . ?
O18 Ho3 O12 95.3(3) . . ?
O10 Ho3 O20 72.5(3) 2_645 . ?
O16 Ho3 O20 88.3(3) . . ?
O21 Ho3 O20 143.2(3) . . ?
O18 Ho3 O20 77.8(3) . . ?
O12 Ho3 O20 73.3(2) . . ?
O10 Ho3 N5 75.0(3) 2_645 . ?
O16 Ho3 N5 65.6(3) . . ?
O21 Ho3 N5 77.5(3) . . ?
O18 Ho3 N5 128.8(2) . . ?
O12 Ho3 N5 125.5(3) . . ?
O20 Ho3 N5 137.7(3) . . ?
O10 Ho3 N6 71.7(3) 2_645 . ?
O16 Ho3 N6 129.9(3) . . ?
O21 Ho3 N6 71.7(2) . . ?
O18 Ho3 N6 64.2(2) . . ?
O12 Ho3 N6 142.3(3) . . ?
O20 Ho3 N6 126.5(3) . . ?
N5 Ho3 N6 64.7(2) . . ?
O19 Ho4 O24 85.5(3) . . ?
O19 Ho4 O23 146.0(4) . . ?
O24 Ho4 O23 74.5(3) . . ?
O19 Ho4 O26 126.3(4) . 1_455 ?
O24 Ho4 O26 88.6(3) . 1_455 ?
O23 Ho4 O26 81.2(3) . 1_455 ?
O19 Ho4 O22 71.5(3) . . ?
O24 Ho4 O22 142.6(4) . . ?
O23 Ho4 O22 138.6(3) . . ?
O26 Ho4 O22 82.4(3) 1_455 . ?
O19 Ho4 O6 67.0(4) . 1_455 ?
O24 Ho4 O6 70.7(3) . 1_455 ?
O23 Ho4 O6 80.4(3) . 1_455 ?
O26 Ho4 O6 155.3(3) 1_455 1_455 ?
O22 Ho4 O6 122.2(3) . 1_455 ?
O19 Ho4 N7 95.7(4) . 1_455 ?
O24 Ho4 N7 129.1(3) . 1_455 ?
O23 Ho4 N7 77.2(3) . 1_455 ?
O26 Ho4 N7 127.4(2) 1_455 1_455 ?
O22 Ho4 N7 83.3(3) . 1_455 ?
O6 Ho4 N7 63.4(2) 1_455 1_455 ?
O19 Ho4 N8 134.7(3) . 1_455 ?
O24 Ho4 N8 139.3(3) . 1_455 ?
O23 Ho4 N8 72.0(3) . 1_455 ?
O26 Ho4 N8 64.2(2) 1_455 1_455 ?
O22 Ho4 N8 66.6(3) . 1_455 ?
O6 Ho4 N8 124.2(2) 1_455 1_455 ?
N7 Ho4 N8 63.6(2) 1_455 1_455 ?
O19 Ho4 O25 64.1(5) . . ?
O24 Ho4 O25 66.4(4) . . ?
O23 Ho4 O25 127.5(4) . . ?
O26 Ho4 O25 64.7(4) 1_455 . ?
O22 Ho4 O25 77.0(5) . . ?
O6 Ho4 O25 115.7(4) 1_455 . ?
N7 Ho4 O25 155.4(4) 1_455 . ?
N8 Ho4 O25 119.7(4) 1_455 . ?
C1 O1 Ho1 125.3(6) . . ?
C12 O3 Ho1 125.6(6) . . ?
C12 O4 Ho2 142.3(6) . . ?
C43 O5 Ho1 141.2(7) . . ?
C43 O6 Ho4 121.2(7) . 1_655 ?
Ho1 O7 H7A 109.3 . . ?
Ho1 O7 H7B 109.3 . . ?
H7A O7 H7B 104.5 . . ?
Ho1 O8 H8A 107.8 . . ?
Ho1 O8 H8B 147.7 . . ?
H8A O8 H8B 104.5 . . ?
C15 O9 Ho2 124.0(6) . . ?
C15 O10 Ho3 151.8(7) . 2_655 ?
C26 O11 Ho2 126.4(6) . . ?
C26 O12 Ho3 130.5(6) . . ?
Ho2 O13 H13A 132.9 . . ?
Ho2 O13 H13B 122.5 . . ?
H13A O13 H13B 104.5 . . ?
Ho2 O14 H14A 137.9 . . ?
Ho2 O14 H14B 117.5 . . ?
H14A O14 H14B 104.5 . . ?
Ho2 O15 H15A 109.3 . . ?
Ho2 O15 H15B 109.3 . . ?
H15A O15 H15B 104.5 . . ?
C29 O16 Ho3 126.8(7) . . ?
C40 O18 Ho3 126.1(6) . . ?
C40 O19 Ho4 143.0(7) . . ?
Ho3 O20 H20A 109.3 . . ?
Ho3 O20 H20B 109.3 . . ?
H20A O20 H20B 104.5 . . ?
Ho3 O21 H21A 102.7 . . ?
Ho3 O21 H21B 152.7 . . ?
H21A O21 H21B 104.5 . . ?
Ho4 O22 H22A 107.2 . . ?
Ho4 O22 H22B 148.3 . . ?
H22A O22 H22B 104.5 . . ?
Ho4 O23 H23A 109.4 . . ?
Ho4 O23 H23B 109.1 . . ?
H23A O23 H23B 104.5 . . ?
Ho4 O24 H24A 127.2 . . ?
Ho4 O24 H24B 127.9 . . ?
H24A O24 H24B 104.5 . . ?
Ho4 O25 H25A 147.7 . . ?
Ho4 O25 H25B 103.4 . . ?
H25A O25 H25B 104.5 . . ?
C54 O26 Ho4 124.4(6) . 1_655 ?
C54 O27 Ho1 146.2(6) . 2_745 ?
C2 N1 C13 118.7(8) . . ?
C2 N1 Ho1 120.0(6) . . ?
C13 N1 Ho1 121.3(6) . . ?
C11 N2 C14 118.6(7) . . ?
C11 N2 Ho1 120.6(6) . . ?
C14 N2 Ho1 120.8(6) . . ?
C16 N3 C27 117.9(7) . . ?
C16 N3 Ho2 119.6(5) . . ?
C27 N3 Ho2 122.4(6) . . ?
C25 N4 C28 118.5(8) . . ?
C25 N4 Ho2 120.2(6) . . ?
C28 N4 Ho2 121.2(6) . . ?
C30 N5 C41 117.9(8) . . ?
C30 N5 Ho3 120.2(6) . . ?
C41 N5 Ho3 121.9(6) . . ?
C39 N6 C42 119.2(8) . . ?
C39 N6 Ho3 120.3(6) . . ?
C42 N6 Ho3 120.3(6) . . ?
C44 N7 C55 117.4(8) . . ?
C44 N7 Ho4 121.1(6) . 1_655 ?
C55 N7 Ho4 121.5(6) . 1_655 ?
C53 N8 C56 119.8(8) . . ?
C53 N8 Ho4 118.9(6) . 1_655 ?
C56 N8 Ho4 121.0(6) . 1_655 ?
O2 C1 O1 125.1(9) . . ?
O2 C1 C2 119.3(9) . . ?
O1 C1 C2 115.7(8) . . ?
N1 C2 C3 123.0(8) . . ?
N1 C2 C1 113.5(8) . . ?
C3 C2 C1 123.5(8) . . ?
C4 C3 C2 118.5(8) . . ?
C4 C3 H3 120.7 . . ?
C2 C3 H3 120.7 . . ?
C5 C4 C3 119.7(8) . . ?
C5 C4 H4 120.2 . . ?
C3 C4 H4 120.2 . . ?
C4 C5 C13 117.4(8) . . ?
C4 C5 C6 125.3(8) . . ?
C13 C5 C6 117.3(8) . . ?
C7 C6 C5 122.3(9) . . ?
C7 C6 H6 118.9 . . ?
C5 C6 H6 118.9 . . ?
C6 C7 C8 121.5(9) . . ?
C6 C7 H7 119.3 . . ?
C8 C7 H7 119.3 . . ?
C9 C8 C14 116.7(8) . . ?
C9 C8 C7 125.2(8) . . ?
C14 C8 C7 118.0(8) . . ?
C10 C9 C8 120.1(8) . . ?
C10 C9 H9 119.9 . . ?
C8 C9 H9 119.9 . . ?
C9 C10 C11 118.4(9) . . ?
C9 C10 H10 120.8 . . ?
C11 C10 H10 120.8 . . ?
N2 C11 C10 122.9(8) . . ?
N2 C11 C12 113.8(8) . . ?
C10 C11 C12 123.1(8) . . ?
O4 C12 O3 124.9(8) . . ?
O4 C12 C11 119.6(8) . . ?
O3 C12 C11 115.4(8) . . ?
N1 C13 C5 122.8(8) . . ?
N1 C13 C14 116.7(8) . . ?
C5 C13 C14 120.5(8) . . ?
N2 C14 C8 123.1(8) . . ?
N2 C14 C13 116.5(7) . . ?
C8 C14 C13 120.3(8) . . ?
O10 C15 O9 125.7(9) . . ?
O10 C15 C16 117.5(8) . . ?
O9 C15 C16 116.8(8) . . ?
N3 C16 C17 123.1(8) . . ?
N3 C16 C15 113.9(8) . . ?
C17 C16 C15 123.0(8) . . ?
C18 C17 C16 118.8(9) . . ?
C18 C17 H17 120.6 . . ?
C16 C17 H17 120.6 . . ?
C17 C18 C19 119.6(9) . . ?
C17 C18 H18 120.2 . . ?
C19 C18 H18 120.2 . . ?
C18 C19 C27 116.6(8) . . ?
C18 C19 C20 125.3(8) . . ?
C27 C19 C20 118.1(8) . . ?
C21 C20 C19 123.2(9) . . ?
C21 C20 H20 118.4 . . ?
C19 C20 H20 118.4 . . ?
C20 C21 C22 119.8(9) . . ?
C20 C21 H21 120.1 . . ?
C22 C21 H21 120.1 . . ?
C28 C22 C23 116.3(9) . . ?
C28 C22 C21 118.8(9) . . ?
C23 C22 C21 124.9(9) . . ?
C24 C23 C22 120.0(9) . . ?
C24 C23 H23 120.0 . . ?
C22 C23 H23 120.0 . . ?
C23 C24 C25 117.5(9) . . ?
C23 C24 H24 121.2 . . ?
C25 C24 H24 121.2 . . ?
N4 C25 C24 123.7(9) . . ?
N4 C25 C26 112.8(8) . . ?
C24 C25 C26 123.4(8) . . ?
O12 C26 O11 125.5(8) . . ?
O12 C26 C25 119.4(8) . . ?
O11 C26 C25 115.1(8) . . ?
N3 C27 C19 124.0(8) . . ?
N3 C27 C28 115.6(7) . . ?
C19 C27 C28 120.3(8) . . ?
N4 C28 C22 124.0(9) . . ?
N4 C28 C27 116.3(8) . . ?
C22 C28 C27 119.7(8) . . ?
O17 C29 O16 127.3(12) . . ?
O17 C29 C30 118.3(11) . . ?
O16 C29 C30 114.4(9) . . ?
N5 C30 C31 122.6(9) . . ?
N5 C30 C29 112.5(9) . . ?
C31 C30 C29 124.7(9) . . ?
C32 C31 C30 119.3(9) . . ?
C32 C31 H31 120.4 . . ?
C30 C31 H31 120.4 . . ?
C31 C32 C33 120.0(9) . . ?
C31 C32 H32 120.0 . . ?
C33 C32 H32 120.0 . . ?
C32 C33 C41 117.0(8) . . ?
C32 C33 C34 125.2(9) . . ?
C41 C33 C34 117.8(8) . . ?
C35 C34 C33 121.2(8) . . ?
C35 C34 H34 119.4 . . ?
C33 C34 H34 119.4 . . ?
C34 C35 C36 122.6(9) . . ?
C34 C35 H35 118.7 . . ?
C36 C35 H35 118.7 . . ?
C37 C36 C42 117.4(8) . . ?
C37 C36 C35 125.4(8) . . ?
C42 C36 C35 117.2(8) . . ?
C38 C37 C36 119.0(9) . . ?
C38 C37 H37 120.5 . . ?
C36 C37 H37 120.5 . . ?
C37 C38 C39 119.6(9) . . ?
C37 C38 H38 120.2 . . ?
C39 C38 H38 120.2 . . ?
N6 C39 C38 121.8(9) . . ?
N6 C39 C40 112.5(8) . . ?
C38 C39 C40 125.7(9) . . ?
O19 C40 O18 125.3(10) . . ?
O19 C40 C39 117.9(10) . . ?
O18 C40 C39 116.7(9) . . ?
N5 C41 C33 122.9(8) . . ?
N5 C41 C42 116.0(8) . . ?
C33 C41 C42 121.0(8) . . ?
N6 C42 C36 122.9(8) . . ?
N6 C42 C41 116.9(7) . . ?
C36 C42 C41 120.3(8) . . ?
O6 C43 O5 125.8(10) . . ?
O6 C43 C44 116.1(9) . . ?
O5 C43 C44 118.1(9) . . ?
N7 C44 C45 123.9(9) . . ?
N7 C44 C43 112.6(8) . . ?
C45 C44 C43 123.5(9) . . ?
C46 C45 C44 117.9(10) . . ?
C46 C45 H45 121.1 . . ?
C44 C45 H45 121.1 . . ?
C45 C46 C47 120.6(10) . . ?
C45 C46 H46 119.7 . . ?
C47 C46 H46 119.7 . . ?
C46 C47 C55 116.9(9) . . ?
C46 C47 C48 124.5(10) . . ?
C55 C47 C48 118.6(9) . . ?
C49 C48 C47 120.3(9) . . ?
C49 C48 H48 119.8 . . ?
C47 C48 H48 119.8 . . ?
C48 C49 C50 122.4(9) . . ?
C48 C49 H49 118.8 . . ?
C50 C49 H49 118.8 . . ?
C56 C50 C51 116.5(9) . . ?
C56 C50 C49 118.3(9) . . ?
C51 C50 C49 125.2(9) . . ?
C52 C51 C50 120.7(9) . . ?
C52 C51 H51 119.7 . . ?
C50 C51 H51 119.7 . . ?
C51 C52 C53 118.6(10) . . ?
C51 C52 H52 120.7 . . ?
C53 C52 H52 120.7 . . ?
N8 C53 C52 121.5(9) . . ?
N8 C53 C54 114.0(8) . . ?
C52 C53 C54 124.4(9) . . ?
O27 C54 O26 125.4(9) . . ?
O27 C54 C53 118.6(8) . . ?
O26 C54 C53 116.0(8) . . ?
N7 C55 C47 123.2(8) . . ?
N7 C55 C56 116.9(8) . . ?
C47 C55 C56 119.8(8) . . ?
N8 C56 C50 122.9(9) . . ?
N8 C56 C55 116.5(8) . . ?
C50 C56 C55 120.6(9) . . ?
O41 W1 O28 110.1(5) 3_766 . ?
O41 W1 O35 86.2(6) 3_766 . ?
O28 W1 O35 101.5(5) . . ?
O41 W1 O34 148.1(6) 3_766 . ?
O28 W1 O34 101.7(5) . . ?
O35 W1 O34 89.9(5) . . ?
O41 W1 O44 86.5(5) 3_766 . ?
O28 W1 O44 101.7(5) . . ?
O35 W1 O44 156.7(5) . . ?
O34 W1 O44 84.7(5) . . ?
O41 W1 O48 90.9(5) 3_766 3_766 ?
O28 W1 O48 154.8(4) . 3_766 ?
O35 W1 O48 64.9(4) . 3_766 ?
O34 W1 O48 59.1(5) . 3_766 ?
O44 W1 O48 93.1(4) . 3_766 ?
O41 W1 O49 53.0(5) 3_766 . ?
O28 W1 O49 155.8(4) . . ?
O35 W1 O49 94.8(5) . . ?
O34 W1 O49 96.0(5) . . ?
O44 W1 O49 63.4(4) . . ?
O48 W1 O49 49.4(4) 3_766 . ?
O29 W2 O39 102.0(5) . 3_766 ?
O29 W2 O42 100.6(5) . 3_766 ?
O39 W2 O42 91.2(5) 3_766 3_766 ?
O29 W2 O36 101.0(5) . . ?
O39 W2 O36 156.9(6) 3_766 . ?
O42 W2 O36 87.6(5) 3_766 . ?
O29 W2 O35 100.7(5) . . ?
O39 W2 O35 84.4(5) 3_766 . ?
O42 W2 O35 158.7(5) 3_766 . ?
O36 W2 O35 88.4(5) . . ?
O29 W2 O47 158.2(4) . . ?
O39 W2 O47 63.1(5) 3_766 . ?
O42 W2 O47 65.8(4) 3_766 . ?
O36 W2 O47 95.6(5) . . ?
O35 W2 O47 93.8(5) . . ?
O29 W2 O48 151.2(4) . 3_766 ?
O39 W2 O48 99.0(5) 3_766 3_766 ?
O42 W2 O48 98.4(5) 3_766 3_766 ?
O36 W2 O48 58.5(5) . 3_766 ?
O35 W2 O48 62.0(4) . 3_766 ?
O47 W2 O48 50.6(4) . 3_766 ?
O30 W3 O38 102.1(5) . . ?
O30 W3 O34 101.7(5) . . ?
O38 W3 O34 88.8(4) . . ?
O30 W3 O45 100.5(4) . . ?
O38 W3 O45 85.6(3) . . ?
O34 W3 O45 157.7(5) . . ?
O30 W3 O36 102.6(5) . . ?
O38 W3 O36 155.1(5) . . ?
O34 W3 O36 89.1(5) . . ?
O45 W3 O36 87.0(4) . . ?
O30 W3 O48 156.4(5) . 3_766 ?
O38 W3 O48 94.8(4) . 3_766 ?
O34 W3 O48 62.0(5) . 3_766 ?
O45 W3 O48 97.0(4) . 3_766 ?
O36 W3 O48 62.6(5) . 3_766 ?
O30 W3 O46 158.1(5) . . ?
O38 W3 O46 63.7(4) . . ?
O34 W3 O46 94.8(5) . . ?
O45 W3 O46 63.4(4) . . ?
O36 W3 O46 91.8(5) . . ?
O48 W3 O46 45.5(4) 3_766 . ?
O31 W4 O45 111.1(5) . . ?
O31 W4 O43 99.6(5) . 3_766 ?
O45 W4 O43 91.7(4) . 3_766 ?
O31 W4 O37 101.3(4) . . ?
O45 W4 O37 85.2(4) . . ?
O43 W4 O37 158.6(5) 3_766 . ?
O31 W4 O41 101.1(5) . . ?
O45 W4 O41 147.5(5) . . ?
O43 W4 O41 86.6(4) 3_766 . ?
O37 W4 O41 84.7(4) . . ?
O31 W4 O49 150.3(5) . 3_766 ?
O45 W4 O49 94.8(4) . 3_766 ?
O43 W4 O49 64.1(5) 3_766 3_766 ?
O37 W4 O49 95.0(4) . 3_766 ?
O41 W4 O49 55.5(5) . 3_766 ?
O31 W4 O46 164.0(5) . . ?
O45 W4 O46 65.7(4) . . ?
O43 W4 O46 96.2(5) 3_766 . ?
O37 W4 O46 63.2(4) . . ?
O41 W4 O46 82.1(5) . . ?
O49 W4 O46 42.5(4) 3_766 . ?
O32 W5 O37 101.4(4) . . ?
O32 W5 O39 100.8(5) . . ?
O37 W5 O39 89.4(4) . . ?
O32 W5 O38 101.9(5) . . ?
O37 W5 O38 88.8(3) . . ?
O39 W5 O38 157.1(5) . . ?
O32 W5 O40 100.3(5) . . ?
O37 W5 O40 158.4(5) . . ?
O39 W5 O40 87.3(4) . . ?
O38 W5 O40 85.9(4) . . ?
O32 W5 O47 156.1(5) . 3_766 ?
O37 W5 O47 96.4(4) . 3_766 ?
O39 W5 O47 63.3(5) . 3_766 ?
O38 W5 O47 94.2(4) . 3_766 ?
O40 W5 O47 63.2(5) . 3_766 ?
O32 W5 O46 160.4(5) . . ?
O37 W5 O46 64.4(4) . . ?
O39 W5 O46 92.8(5) . . ?
O38 W5 O46 65.9(4) . . ?
O40 W5 O46 94.4(5) . . ?
O47 W5 O46 43.5(4) 3_766 . ?
O33 W6 O44 103.2(5) . . ?
O33 W6 O40 101.6(5) . . ?
O44 W6 O40 90.8(5) . . ?
O33 W6 O43 100.5(4) . . ?
O44 W6 O43 88.6(4) . . ?
O40 W6 O43 157.4(5) . . ?
O33 W6 O42 99.3(5) . . ?
O44 W6 O42 157.3(5) . . ?
O40 W6 O42 87.5(4) . . ?
O43 W6 O42 84.4(4) . . ?
O33 W6 O49 157.5(4) . . ?
O44 W6 O49 65.9(4) . . ?
O40 W6 O49 98.2(5) . . ?
O43 W6 O49 61.1(5) . . ?
O42 W6 O49 91.9(5) . . ?
O33 W6 O47 155.3(4) . 3_766 ?
O44 W6 O47 95.7(5) . 3_766 ?
O40 W6 O47 62.0(5) . 3_766 ?
O43 W6 O47 95.6(5) . 3_766 ?
O42 W6 O47 63.6(4) . 3_766 ?
O49 W6 O47 46.6(4) . 3_766 ?
O46 Si1 O46 180.0(5) . 3_766 ?
O46 Si1 O49 114.3(6) . . ?
O46 Si1 O49 65.6(6) 3_766 . ?
O46 Si1 O49 65.7(6) . 3_766 ?
O46 Si1 O49 114.3(6) 3_766 3_766 ?
O49 Si1 O49 180.0 . 3_766 ?
O46 Si1 O47 113.2(6) . . ?
O46 Si1 O47 66.8(6) 3_766 . ?
O49 Si1 O47 108.7(6) . . ?
O49 Si1 O47 71.3(6) 3_766 . ?
O46 Si1 O47 66.8(6) . 3_766 ?
O46 Si1 O47 113.2(6) 3_766 3_766 ?
O49 Si1 O47 71.3(6) . 3_766 ?
O49 Si1 O47 108.7(6) 3_766 3_766 ?
O47 Si1 O47 180.0 . 3_766 ?
O46 Si1 O48 69.4(6) . 3_766 ?
O46 Si1 O48 110.6(6) 3_766 3_766 ?
O49 Si1 O48 74.9(5) . 3_766 ?
O49 Si1 O48 105.1(5) 3_766 3_766 ?
O47 Si1 O48 75.8(5) . 3_766 ?
O47 Si1 O48 104.2(5) 3_766 3_766 ?
O46 Si1 O48 110.6(6) . . ?
O46 Si1 O48 69.4(6) 3_766 . ?
O49 Si1 O48 105.1(5) . . ?
O49 Si1 O48 74.9(5) 3_766 . ?
O47 Si1 O48 104.2(5) . . ?
O47 Si1 O48 75.8(5) 3_766 . ?
O48 Si1 O48 180.0 3_766 . ?
W3 O34 W1 138.0(7) . . ?
W1 O35 W2 138.6(7) . . ?
W2 O36 W3 140.3(7) . . ?
W5 O37 W4 137.5(5) . . ?
W3 O38 W5 138.0(5) . . ?
W2 O39 W5 137.8(7) 3_766 . ?
W6 O40 W5 138.5(7) . . ?
W1 O41 W4 155.2(7) 3_766 . ?
W2 O42 W6 135.9(6) 3_766 . ?
W4 O43 W6 136.6(7) 3_766 . ?
W6 O44 W1 138.5(6) . . ?
O28A W1A O35A 101.0(5) . . ?
O28A W1A O34A 101.6(5) . . ?
O35A W1A O34A 89.5(5) . . ?
O28A W1A O44A 101.3(5) . . ?
O35A W1A O44A 157.6(5) . . ?
O34A W1A O44A 84.6(5) . . ?
O28A W1A O49 155.0(4) . . ?
O35A W1A O49 95.4(5) . . ?
O34A W1A O49 97.2(5) . . ?
O44A W1A O49 64.1(4) . . ?
O41A W1A O49 67.0(4) 3_766 . ?
O48 W1A O49 49.1(4) 3_766 . ?
O29A W2A O36A 101.8(5) . . ?
O29A W2A O35A 101.1(5) . . ?
O36A W2A O35A 88.9(5) . . ?
O42A W2A O35A 157.1(5) 3_766 . ?
O30A W3A O38A 101.3(5) . . ?
O30A W3A O34A 101.5(5) . . ?
O38A W3A O34A 88.6(4) . . ?
O30A W3A O36A 101.3(5) . . ?
O38A W3A O36A 157.3(5) . . ?
O34A W3A O36A 88.8(5) . . ?
O30A W3A O45 101.9(4) . . ?
O38A W3A O45 90.8(3) . . ?
O34A W3A O45 156.2(5) . . ?
O36A W3A O45 82.7(4) . . ?
O45 W3A O48 92.5(4) . 3_766 ?
O30A W3A O46 158.1(5) . . ?
O38A W3A O46 64.4(4) . . ?
O34A W3A O46 94.8(5) . . ?
O36A W3A O46 93.5(5) . . ?
O45 W3A O46 63.8(4) . . ?
O48 W3A O46 44.9(4) 3_766 . ?
O31A W4A O45 91.6(5) . . ?
O31A W4A O37A 100.9(4) . . ?
O45 W4A O37A 91.2(4) . . ?
O31A W4A O41A 100.9(5) . . ?
O45 W4A O41A 167.4(5) . . ?
O37A W4A O41A 84.9(4) . . ?
O45 W4A O49 94.2(4) . 3_766 ?
O31A W4A O46 151.3(5) . . ?
O45 W4A O46 65.6(4) . . ?
O37A W4A O46 64.3(4) . . ?
O41A W4A O46 102.0(5) . . ?
O49 W4A O46 42.3(4) 3_766 . ?
O32A W5A O37A 101.4(4) . . ?
O32A W5A O39A 100.7(5) . . ?
O37A W5A O39A 89.3(4) . . ?
O32A W5A O38A 102.0(5) . . ?
O37A W5A O38A 89.1(3) . . ?
O39A W5A O38A 157.2(5) . . ?
O32A W5A O40A 100.2(5) . . ?
O37A W5A O40A 158.4(5) . . ?
O39A W5A O40A 87.2(4) . . ?
O38A W5A O40A 86.0(4) . . ?
O32A W5A O46 159.3(5) . . ?
O37A W5A O46 64.2(4) . . ?
O39A W5A O46 94.3(5) . . ?
O38A W5A O46 64.6(4) . . ?
O40A W5A O46 94.8(5) . . ?
O47 W5A O46 43.3(4) 3_766 . ?
O33A W6A O44A 103.3(5) . . ?
O33A W6A O40A 101.6(5) . . ?
O44A W6A O40A 90.7(5) . . ?
O33A W6A O43A 100.5(4) . . ?
O44A W6A O43A 88.6(4) . . ?
O40A W6A O43A 157.4(5) . . ?
O33A W6A O42A 99.4(5) . . ?
O44A W6A O42A 157.1(5) . . ?
O40A W6A O42A 87.6(4) . . ?
O43A W6A O42A 84.4(4) . . ?
O33A W6A O49 156.7(4) . . ?
O44A W6A O49 65.7(4) . . ?
O40A W6A O49 99.0(5) . . ?
O43A W6A O49 60.4(5) . . ?
O42A W6A O49 92.1(5) . . ?
O47 W6A O49 46.6(4) 3_766 . ?
O46 Si1A O46 180.0(5) . 3_766 ?
O46 Si1A O49 114.3(6) . . ?
O46 Si1A O49 65.6(6) 3_766 . ?
O46 Si1A O49 65.7(6) . 3_766 ?
O46 Si1A O49 114.3(6) 3_766 3_766 ?
O49 Si1A O49 180.0 . 3_766 ?
O46 Si1A O47 113.2(6) . . ?
O46 Si1A O47 66.8(6) 3_766 . ?
O49 Si1A O47 108.7(6) . . ?
O49 Si1A O47 71.3(6) 3_766 . ?
O46 Si1A O47 66.8(6) . 3_766 ?
O46 Si1A O47 113.2(6) 3_766 3_766 ?
O49 Si1A O47 71.3(6) . 3_766 ?
O49 Si1A O47 108.7(6) 3_766 3_766 ?
O47 Si1A O47 180.0 . 3_766 ?
O46 Si1A O48 69.4(6) . 3_766 ?
O46 Si1A O48 110.6(6) 3_766 3_766 ?
O49 Si1A O48 74.9(5) . 3_766 ?
O49 Si1A O48 105.1(5) 3_766 3_766 ?
O47 Si1A O48 75.8(5) . 3_766 ?
O47 Si1A O48 104.2(5) 3_766 3_766 ?
O46 Si1A O48 110.6(6) . . ?
O46 Si1A O48 69.4(6) 3_766 . ?
O49 Si1A O48 105.1(5) . . ?
O49 Si1A O48 74.9(5) 3_766 . ?
O47 Si1A O48 104.2(5) . . ?
O47 Si1A O48 75.8(5) 3_766 . ?
O48 Si1A O48 180.0 3_766 . ?
W3A O34A W1A 137.3(7) . . ?
W1A O35A W2A 137.1(6) . . ?
W2A O36A W3A 136.5(7) . . ?
W5A O37A W4A 137.9(5) . . ?
W3A O38A W5A 139.1(5) . . ?
W6A O40A W5A 137.9(7) . . ?
W2A O42A W6A 138.6(6) 3_766 . ?
W6A O44A W1A 138.6(6) . . ?
W4 O45 W3 139.1(5) . . ?
W4A O45 W3A 136.6(5) . . ?
Si1 O46 O49 59.8(6) . 3_766 ?
Si1 O46 O47 59.8(5) . 3_766 ?
O49 O46 O47 100.2(8) 3_766 3_766 ?
Si1 O46 W5 126.2(6) . . ?
O49 O46 W5 135.1(7) 3_766 . ?
O47 O46 W5 66.4(5) 3_766 . ?
Si1 O46 W4 124.4(6) . . ?
O49 O46 W4 64.6(5) 3_766 . ?
O47 O46 W4 135.1(7) 3_766 . ?
W5 O46 W4 94.1(4) . . ?
Si1A O46 W4A 124.9(6) . . ?
O49 O46 W4A 65.0(5) 3_766 . ?
O47 O46 W4A 134.7(7) 3_766 . ?
Si1A O46 W5A 122.7(6) . . ?
O49 O46 W5A 129.6(7) 3_766 . ?
O47 O46 W5A 63.1(5) 3_766 . ?
W4A O46 W5A 92.7(4) . . ?
Si1A O46 W3A 123.7(6) . . ?
O49 O46 W3A 131.6(7) 3_766 . ?
O47 O46 W3A 123.7(7) 3_766 . ?
W4A O46 W3A 92.3(4) . . ?
W5A O46 W3A 91.3(4) . . ?
Si1 O46 W3 119.3(6) . . ?
O49 O46 W3 125.7(7) 3_766 . ?
O47 O46 W3 127.0(7) 3_766 . ?
W5 O46 W3 91.8(4) . . ?
W4 O46 W3 91.8(4) . . ?
Si1 O47 O46 53.4(5) . 3_766 ?
Si1 O47 W5A 126.9(6) . 3_766 ?
O46 O47 W5A 73.7(6) 3_766 3_766 ?
Si1 O47 W5 123.5(6) . 3_766 ?
O46 O47 W5 70.1(6) 3_766 3_766 ?
Si1 O47 W2 120.7(6) . . ?
O46 O47 W2 130.8(7) 3_766 . ?
W5 O47 W2 95.3(4) 3_766 . ?
Si1 O47 W6A 122.4(6) . 3_766 ?
O46 O47 W6A 137.7(7) 3_766 3_766 ?
W5 O47 W6A 97.6(4) 3_766 3_766 ?
W2 O47 W6A 89.5(4) . 3_766 ?
Si1 O47 W6 120.2(6) . 3_766 ?
O46 O47 W6 132.9(7) 3_766 3_766 ?
W5 O47 W6 96.2(4) 3_766 3_766 ?
W2 O47 W6 94.2(4) . 3_766 ?
Si1 O48 W3 125.8(6) . 3_766 ?
Si1 O48 W2A 121.7(6) . 3_766 ?
W3 O48 W2A 90.4(4) 3_766 3_766 ?
Si1 O48 W3A 121.7(6) . 3_766 ?
W3 O48 W3A 6.55(10) 3_766 3_766 ?
Si1 O48 W1 119.3(6) . 3_766 ?
W3 O48 W1 100.2(4) 3_766 3_766 ?
Si1 O48 W1A 118.4(5) . 3_766 ?
W3 O48 W1A 96.9(4) 3_766 3_766 ?
W1 O48 W1A 6.10(14) 3_766 3_766 ?
Si1 O48 W2 112.9(5) . 3_766 ?
W3 O48 W2 98.2(4) 3_766 3_766 ?
W1 O48 W2 94.5(4) 3_766 3_766 ?
Si1 O49 O46 54.5(5) . 3_766 ?
Si1 O49 W4 127.4(6) . 3_766 ?
O46 O49 W4 72.9(6) 3_766 3_766 ?
Si1 O49 W6 121.5(6) . . ?
O46 O49 W6 140.6(7) 3_766 . ?
W4 O49 W6 97.3(4) 3_766 . ?
Si1A O49 W6A 119.7(6) . . ?
O46 O49 W6A 135.8(7) 3_766 . ?
Si1A O49 W1A 117.5(6) . . ?
O46 O49 W1A 131.7(7) 3_766 . ?
W6A O49 W1A 91.5(4) . . ?
Si1 O49 W1 116.1(6) . . ?
O46 O49 W1 126.0(7) 3_766 . ?
W4 O49 W1 94.2(4) 3_766 . ?
W6 O49 W1 92.2(4) . . ?
O50 W7 O64 101.8(6) . 3_565 ?
O50 W7 O57 101.2(5) . . ?
O64 W7 O57 88.6(5) 3_565 . ?
O50 W7 O67 100.5(5) . . ?
O64 W7 O67 157.7(6) 3_565 . ?
O57 W7 O67 88.3(4) . . ?
O50 W7 O62 100.7(5) . . ?
O64 W7 O62 88.2(5) 3_565 . ?
O57 W7 O62 158.1(5) . . ?
O67 W7 O62 86.5(4) . . ?
O50 W7 O71 157.1(5) . 3_565 ?
O64 W7 O71 97.0(5) 3_565 3_565 ?
O57 W7 O71 66.1(5) . 3_565 ?
O67 W7 O71 61.6(5) . 3_565 ?
O62 W7 O71 92.8(5) . 3_565 ?
O50 W7 O68 158.0(5) . . ?
O64 W7 O68 62.0(5) 3_565 . ?
O57 W7 O68 93.5(5) . . ?
O67 W7 O68 96.1(5) . . ?
O62 W7 O68 65.9(5) . . ?
O71 W7 O68 44.8(4) 3_565 . ?
O51 W8 O65 100.8(5) . 3_565 ?
O51 W8 O56 100.5(5) . . ?
O65 W8 O56 158.6(6) 3_565 . ?
O51 W8 O62 101.6(5) . . ?
O65 W8 O62 88.7(5) 3_565 . ?
O56 W8 O62 89.4(5) . . ?
O51 W8 O58 100.5(5) . . ?
O65 W8 O58 86.3(6) 3_565 . ?
O56 W8 O58 87.5(5) . . ?
O62 W8 O58 157.9(5) . . ?
O51 W8 O69 154.6(4) . 3_565 ?
O65 W8 O69 96.8(5) 3_565 3_565 ?
O56 W8 O69 62.4(5) . 3_565 ?
O62 W8 O69 97.0(5) . 3_565 ?
O58 W8 O69 62.3(5) . 3_565 ?
O51 W8 O68 156.0(4) . . ?
O65 W8 O68 62.2(5) 3_565 . ?
O56 W8 O68 98.1(5) . . ?
O62 W8 O68 63.3(4) . . ?
O58 W8 O68 95.4(5) . . ?
O69 W8 O68 49.4(4) 3_565 . ?
O52 W9 O58 101.8(5) . . ?
O52 W9 O66 101.2(5) . 3_565 ?
O58 W9 O66 88.4(6) . 3_565 ?
O52 W9 O59 101.1(5) . . ?
O58 W9 O59 88.1(5) . . ?
O66 W9 O59 157.7(6) 3_565 . ?
O52 W9 O57 100.3(5) . 3_565 ?
O58 W9 O57 157.9(6) . 3_565 ?
O66 W9 O57 87.5(5) 3_565 3_565 ?
O59 W9 O57 87.6(5) . 3_565 ?
O52 W9 O69 155.3(4) . 3_565 ?
O58 W9 O69 62.9(5) . 3_565 ?
O66 W9 O69 97.7(5) 3_565 3_565 ?
O59 W9 O69 61.3(5) . 3_565 ?
O57 W9 O69 96.2(5) 3_565 3_565 ?
O52 W9 O71 155.1(4) . . ?
O58 W9 O71 96.3(5) . . ?
O66 W9 O71 62.1(5) 3_565 . ?
O59 W9 O71 96.4(5) . . ?
O57 W9 O71 62.7(4) 3_565 . ?
O69 W9 O71 49.5(4) 3_565 . ?
O53 W10 O60 102.4(4) . . ?
O53 W10 O59 100.7(5) . . ?
O60 W10 O59 88.8(5) . . ?
O53 W10 O61 100.6(4) . . ?
O60 W10 O61 89.2(4) . . ?
O59 W10 O61 158.6(5) . . ?
O53 W10 O56 98.3(5) . . ?
O60 W10 O56 159.3(5) . . ?
O59 W10 O56 87.0(5) . . ?
O61 W10 O56 87.4(5) . . ?
O53 W10 O69 153.5(5) . 3_565 ?
O60 W10 O69 97.4(5) . 3_565 ?
O59 W10 O69 62.0(5) . 3_565 ?
O61 W10 O69 97.2(4) . 3_565 ?
O56 W10 O69 62.8(5) . 3_565 ?
O53 W10 O70 158.6(5) . . ?
O60 W10 O70 63.8(4) . . ?
O59 W10 O70 95.5(5) . . ?
O61 W10 O70 64.6(4) . . ?
O56 W10 O70 96.4(5) . . ?
O69 W10 O70 47.9(4) 3_565 . ?
O54 W11 O64 102.1(5) . . ?
O54 W11 O63 100.7(5) . . ?
O64 W11 O63 157.1(5) . . ?
O54 W11 O65 102.0(5) . . ?
O64 W11 O65 88.6(4) . . ?
O63 W11 O65 87.8(4) . . ?
O54 W11 O60 101.3(5) . . ?
O64 W11 O60 87.1(4) . . ?
O63 W11 O60 87.3(4) . . ?
O65 W11 O60 156.7(5) . . ?
O54 W11 O68 158.5(5) . 3_565 ?
O64 W11 O68 62.2(5) . 3_565 ?
O63 W11 O68 95.9(5) . 3_565 ?
O65 W11 O68 65.0(5) . 3_565 ?
O60 W11 O68 92.9(5) . 3_565 ?
O54 W11 O70 158.6(5) . . ?
O64 W11 O70 94.5(5) . . ?
O63 W11 O70 63.0(5) . . ?
O65 W11 O70 91.6(5) . . ?
O60 W11 O70 65.9(4) . . ?
O68 W11 O70 42.9(4) 3_565 . ?
O55 W12 O63 102.1(5) . . ?
O55 W12 O66 101.9(5) . . ?
O63 W12 O66 88.3(4) . . ?
O55 W12 O67 100.4(5) . . ?
O63 W12 O67 157.4(5) . . ?
O66 W12 O67 88.1(4) . . ?
O55 W12 O61 100.3(5) . . ?
O63 W12 O61 88.5(4) . . ?
O66 W12 O61 157.8(5) . . ?
O67 W12 O61 86.5(4) . . ?
O55 W12 O71 157.4(5) . 3_565 ?
O63 W12 O71 96.4(5) . 3_565 ?
O66 W12 O71 65.6(5) . 3_565 ?
O67 W12 O71 61.9(5) . 3_565 ?
O61 W12 O71 92.9(4) . 3_565 ?
O55 W12 O70 159.6(5) . . ?
O63 W12 O70 63.3(5) . . ?
O66 W12 O70 92.2(5) . . ?
O67 W12 O70 94.6(5) . . ?
O61 W12 O70 66.8(4) . . ?
O71 W12 O70 42.9(4) 3_565 . ?
O70 Si2 O70 180.0 3_565 . ?
O70 Si2 O71 113.8(6) 3_565 3_565 ?
O70 Si2 O71 66.2(6) . 3_565 ?
O70 Si2 O71 66.2(6) 3_565 . ?
O70 Si2 O71 113.8(6) . . ?
O71 Si2 O71 180.0 3_565 . ?
O70 Si2 O68 66.1(6) 3_565 . ?
O70 Si2 O68 113.9(6) . . ?
O71 Si2 O68 68.5(6) 3_565 . ?
O71 Si2 O68 111.5(6) . . ?
O70 Si2 O68 113.9(6) 3_565 3_565 ?
O70 Si2 O68 66.1(6) . 3_565 ?
O71 Si2 O68 111.5(6) 3_565 3_565 ?
O71 Si2 O68 68.5(6) . 3_565 ?
O68 Si2 O68 180.0(8) . 3_565 ?
O70 Si2 O69 73.0(6) 3_565 . ?
O70 Si2 O69 107.0(6) . . ?
O71 Si2 O69 75.5(6) 3_565 . ?
O71 Si2 O69 104.5(6) . . ?
O68 Si2 O69 105.1(6) . . ?
O68 Si2 O69 74.9(6) 3_565 . ?
O70 Si2 O69 107.0(6) 3_565 3_565 ?
O70 Si2 O69 73.0(6) . 3_565 ?
O71 Si2 O69 104.5(6) 3_565 3_565 ?
O71 Si2 O69 75.5(6) . 3_565 ?
O68 Si2 O69 74.9(6) . 3_565 ?
O68 Si2 O69 105.1(6) 3_565 3_565 ?
O69 Si2 O69 180.0 . 3_565 ?
W8 O56 W10 136.4(8) . . ?
W7 O57 W9 138.6(6) . 3_565 ?
W9 O58 W8 137.8(8) . . ?
W10 O59 W9 138.4(8) . . ?
W10 O60 W11 137.8(5) . . ?
W10 O61 W12 135.7(5) . . ?
W8 O62 W7 137.7(6) . . ?
W12 O63 W11 138.2(6) . . ?
W7 O64 W11 138.6(8) 3_565 . ?
W8 O65 W11 138.5(7) 3_565 . ?
W9 O66 W12 138.9(7) 3_565 . ?
W7 O67 W12 138.0(7) . . ?
O50A W7A O57A 101.2(5) . . ?
O50A W7A O67A 100.5(5) . . ?
O57A W7A O67A 88.3(4) . . ?
O50A W7A O62A 100.7(5) . . ?
O57A W7A O62A 158.1(5) . . ?
O67A W7A O62A 86.5(4) . . ?
O50A W7A O71 157.1(5) . 3_565 ?
O57A W7A O71 66.1(5) . 3_565 ?
O67A W7A O71 61.6(5) . 3_565 ?
O62A W7A O71 92.8(5) . 3_565 ?
O50A W7A O68 158.0(5) . . ?
O57A W7A O68 93.5(5) . . ?
O67A W7A O68 96.1(5) . . ?
O62A W7A O68 65.9(5) . . ?
O71 W7A O68 44.8(4) 3_565 . ?
O51A W8A O56A 100.5(5) . . ?
O51A W8A O62A 101.6(5) . . ?
O56A W8A O62A 89.4(5) . . ?
O51A W8A O58A 100.5(5) . . ?
O56A W8A O58A 87.5(5) . . ?
O62A W8A O58A 157.9(5) . . ?
O51A W8A O68 156.0(4) . . ?
O56A W8A O68 98.1(5) . . ?
O62A W8A O68 63.3(4) . . ?
O58A W8A O68 95.4(5) . . ?
O69 W8A O68 49.4(4) 3_565 . ?
O52A W9A O58A 101.8(5) . . ?
O52A W9A O59A 101.1(5) . . ?
O58A W9A O59A 88.1(5) . . ?
O52A W9A O71 155.1(4) . . ?
O58A W9A O71 96.3(5) . . ?
O59A W9A O71 96.4(5) . . ?
O69 W9A O71 49.5(4) 3_565 . ?
O53A W10A O60A 102.4(4) . . ?
O53A W10A O59A 100.7(5) . . ?
O60A W10A O59A 88.8(5) . . ?
O53A W10A O61A 100.6(4) . . ?
O60A W10A O61A 89.2(4) . . ?
O59A W10A O61A 158.6(5) . . ?
O53A W10A O56A 98.3(5) . . ?
O60A W10A O56A 159.3(5) . . ?
O59A W10A O56A 87.0(5) . . ?
O61A W10A O56A 87.4(5) . . ?
O53A W10A O70 158.6(5) . . ?
O60A W10A O70 63.8(4) . . ?
O59A W10A O70 95.5(5) . . ?
O61A W10A O70 64.6(4) . . ?
O56A W10A O70 96.4(5) . . ?
O69 W10A O70 47.9(4) 3_565 . ?
O54A W11A O64A 102.1(5) . . ?
O54A W11A O63A 100.7(5) . . ?
O64A W11A O63A 157.1(5) . . ?
O54A W11A O65A 102.0(5) . . ?
O64A W11A O65A 88.6(4) . . ?
O63A W11A O65A 87.8(4) . . ?
O54A W11A O60A 101.3(5) . . ?
O64A W11A O60A 87.1(4) . . ?
O63A W11A O60A 87.3(4) . . ?
O65A W11A O60A 156.7(5) . . ?
O54A W11A O70 158.6(5) . . ?
O64A W11A O70 94.5(5) . . ?
O63A W11A O70 63.0(5) . . ?
O65A W11A O70 91.6(5) . . ?
O60A W11A O70 65.9(4) . . ?
O68 W11A O70 42.9(4) 3_565 . ?
O55A W12A O63A 102.1(5) . . ?
O55A W12A O66A 101.9(5) . . ?
O63A W12A O66A 88.3(4) . . ?
O55A W12A O67A 100.4(5) . . ?
O63A W12A O67A 157.4(5) . . ?
O66A W12A O67A 88.1(4) . . ?
O55A W12A O61A 100.3(5) . . ?
O63A W12A O61A 88.5(4) . . ?
O66A W12A O61A 157.8(5) . . ?
O67A W12A O61A 86.5(4) . . ?
O55A W12A O71 157.4(5) . 3_565 ?
O63A W12A O71 96.4(5) . 3_565 ?
O66A W12A O71 65.6(5) . 3_565 ?
O67A W12A O71 61.9(5) . 3_565 ?
O61A W12A O71 92.9(4) . 3_565 ?
O55A W12A O70 159.6(5) . . ?
O63A W12A O70 63.3(5) . . ?
O66A W12A O70 92.2(5) . . ?
O67A W12A O70 94.6(5) . . ?
O61A W12A O70 66.8(4) . . ?
O71 W12A O70 42.9(4) 3_565 . ?
O70 Si2A O70 180.0 3_565 . ?
O70 Si2A O71 113.8(6) 3_565 3_565 ?
O70 Si2A O71 66.2(6) . 3_565 ?
O70 Si2A O71 66.2(6) 3_565 . ?
O70 Si2A O71 113.8(6) . . ?
O71 Si2A O71 180.0 3_565 . ?
O70 Si2A O68 66.1(6) 3_565 . ?
O70 Si2A O68 113.9(6) . . ?
O71 Si2A O68 68.5(6) 3_565 . ?
O71 Si2A O68 111.5(6) . . ?
O70 Si2A O68 113.9(6) 3_565 3_565 ?
O70 Si2A O68 66.1(6) . 3_565 ?
O71 Si2A O68 111.5(6) 3_565 3_565 ?
O71 Si2A O68 68.5(6) . 3_565 ?
O68 Si2A O68 180.0(8) . 3_565 ?
O70 Si2A O69 73.0(6) 3_565 . ?
O70 Si2A O69 107.0(6) . . ?
O71 Si2A O69 75.5(6) 3_565 . ?
O71 Si2A O69 104.5(6) . . ?
O68 Si2A O69 105.1(6) . . ?
O68 Si2A O69 74.9(6) 3_565 . ?
O70 Si2A O69 107.0(6) 3_565 3_565 ?
O70 Si2A O69 73.0(6) . 3_565 ?
O71 Si2A O69 104.5(6) 3_565 3_565 ?
O71 Si2A O69 75.5(6) . 3_565 ?
O68 Si2A O69 74.9(6) . 3_565 ?
O68 Si2A O69 105.1(6) 3_565 3_565 ?
O69 Si2A O69 180.0 . 3_565 ?
W8A O56A W10A 136.4(8) . . ?
W9A O58A W8A 137.8(8) . . ?
W10A O59A W9A 138.4(8) . . ?
W10A O60A W11A 137.8(5) . . ?
W10A O61A W12A 135.7(5) . . ?
W8A O62A W7A 137.7(6) . . ?
W12A O63A W11A 138.2(6) . . ?
W7A O67A W12A 138.0(7) . . ?
Si2 O68 O70 55.8(5) . 3_565 ?
Si2A O68 O71 55.6(5) . 3_565 ?
Si2 O68 O71 55.6(5) . 3_565 ?
O70 O68 O71 97.2(8) 3_565 3_565 ?
Si2 O68 W11 125.7(7) . 3_565 ?
O70 O68 W11 69.9(6) 3_565 3_565 ?
O71 O68 W11 140.0(8) 3_565 3_565 ?
Si2 O68 W7 123.1(7) . . ?
O70 O68 W7 138.2(8) 3_565 . ?
O71 O68 W7 67.5(5) 3_565 . ?
W11 O68 W7 96.5(4) 3_565 . ?
Si2A O68 W7A 123.1(7) . . ?
O70 O68 W7A 138.2(8) 3_565 . ?
O71 O68 W7A 67.5(5) 3_565 . ?
Si2A O68 W8A 117.1(6) . . ?
O70 O68 W8A 126.3(8) 3_565 . ?
O71 O68 W8A 122.4(7) 3_565 . ?
W7A O68 W8A 92.9(4) . . ?
Si2 O68 W8 117.1(6) . . ?
O70 O68 W8 126.3(8) 3_565 . ?
O71 O68 W8 122.4(7) 3_565 . ?
W11 O68 W8 93.7(4) 3_565 . ?
W7 O68 W8 92.9(4) . . ?
Si2 O69 W10 120.9(6) . 3_565 ?
Si2 O69 W9 118.9(6) . 3_565 ?
W10 O69 W9 98.2(4) 3_565 3_565 ?
Si2 O69 W8 118.7(6) . 3_565 ?
W10 O69 W8 98.3(5) 3_565 3_565 ?
W9 O69 W8 96.9(5) 3_565 3_565 ?
Si2A O70 O71 57.9(5) . 3_565 ?
Si2 O70 O71 57.9(5) . 3_565 ?
Si2 O70 O68 58.1(5) . 3_565 ?
O71 O70 O68 100.1(8) 3_565 3_565 ?
Si2 O70 W11 125.3(7) . . ?
O71 O70 W11 138.1(8) 3_565 . ?
O68 O70 W11 67.2(6) 3_565 . ?
Si2A O70 W11A 125.3(7) . . ?
O71 O70 W11A 138.1(8) 3_565 . ?
O68 O70 W11A 67.2(6) 3_565 . ?
Si2 O70 W12 125.0(7) . . ?
O71 O70 W12 67.1(6) 3_565 . ?
O68 O70 W12 137.7(8) 3_565 . ?
W11 O70 W12 95.0(4) . . ?
Si2A O70 W12A 125.0(7) . . ?
O71 O70 W12A 67.1(6) 3_565 . ?
O68 O70 W12A 137.7(8) 3_565 . ?
W11A O70 W12A 95.0(4) . . ?
Si2 O70 W10 118.2(7) . . ?
O71 O70 W10 124.6(8) 3_565 . ?
O68 O70 W10 124.9(8) 3_565 . ?
W11 O70 W10 92.2(4) . . ?
W12 O70 W10 92.3(4) . . ?
Si2A O70 W10A 118.2(7) . . ?
O71 O70 W10A 124.6(8) 3_565 . ?
O68 O70 W10A 124.9(8) 3_565 . ?
W11A O70 W10A 92.2(4) . . ?
W12A O70 W10A 92.3(4) . . ?
Si2 O71 O70 55.9(5) . 3_565 ?
Si2 O71 O68 55.9(5) . 3_565 ?
O70 O71 O68 97.5(8) 3_565 3_565 ?
Si2 O71 W12 126.0(7) . 3_565 ?
O70 O71 W12 70.1(6) 3_565 3_565 ?
O68 O71 W12 140.3(8) 3_565 3_565 ?
Si2 O71 W7 123.6(7) . 3_565 ?
O70 O71 W7 140.4(8) 3_565 3_565 ?
O68 O71 W7 67.7(6) 3_565 3_565 ?
W12 O71 W7 97.4(4) 3_565 3_565 ?
Si2A O71 W9A 116.0(6) . . ?
O70 O71 W9A 124.8(8) 3_565 . ?
O68 O71 W9A 122.9(7) 3_565 . ?
Si2 O71 W9 116.0(6) . . ?
O70 O71 W9 124.8(8) 3_565 . ?
O68 O71 W9 122.9(7) 3_565 . ?
W12 O71 W9 93.1(4) 3_565 . ?
W7 O71 W9 92.4(4) 3_565 . ?
H72A O72 H72B 104.5 . . ?
H73A O73 H73B 104.5 . . ?
H74A O74 H74B 104.5 . . ?
H75A O75 H75B 104.5 . . ?
H76A O76 H76B 104.5 . . ?
H77A O77 H77B 104.5 . . ?
H78A O78 H78B 104.5 . . ?
H79A O79 H79B 104.5 . . ?
H80A O80 H80B 104.5 . . ?
H81A O81 H81B 104.5 . . ?
H82A O82 H82B 104.5 . . ?
H83A O83 H83B 104.5 . . ?

loop_
_geom_bond_atom_site_label_1
_geom_bond_atom_site_label_2
_geom_bond_distance
_geom_bond_site_symmetry_2
_geom_bond_publ_flag
Ho1 O27 2.319(7) 2_755 ?
Ho1 O5 2.332(7) . ?
Ho1 O1 2.334(7) . ?
Ho1 O7 2.340(7) . ?
Ho1 O8 2.342(7) . ?
Ho1 O3 2.367(7) . ?
Ho1 N1 2.453(7) . ?
Ho1 N2 2.467(7) . ?
Ho2 O13 2.324(8) . ?
Ho2 O15 2.326(7) . ?
Ho2 O11 2.336(7) . ?
Ho2 O14 2.336(7) . ?
Ho2 O9 2.361(7) . ?
Ho2 O4 2.368(6) . ?
Ho2 N3 2.473(7) . ?
Ho2 N4 2.501(7) . ?
Ho3 O10 2.273(7) 2_645 ?
Ho3 O16 2.308(8) . ?
Ho3 O21 2.318(7) . ?
Ho3 O18 2.341(7) . ?
Ho3 O12 2.362(6) . ?
Ho3 O20 2.379(7) . ?
Ho3 N5 2.440(8) . ?
Ho3 N6 2.478(7) . ?
Ho4 O19 2.332(8) . ?
Ho4 O24 2.339(8) . ?
Ho4 O23 2.352(8) . ?
Ho4 O26 2.374(7) 1_455 ?
Ho4 O22 2.389(8) . ?
Ho4 O6 2.446(7) 1_455 ?
Ho4 N7 2.487(7) 1_455 ?
Ho4 N8 2.523(7) 1_455 ?
Ho4 O25 2.584(14) . ?
O1 C1 1.274(12) . ?
O2 C1 1.234(12) . ?
O3 C12 1.265(11) . ?
O4 C12 1.254(11) . ?
O5 C43 1.261(12) . ?
O6 C43 1.261(12) . ?
O7 H7A 0.8604 . ?
O7 H7B 0.8601 . ?
O8 H8A 0.8598 . ?
O8 H8B 0.8598 . ?
O9 C15 1.270(11) . ?
O10 C15 1.238(11) . ?
O11 C26 1.267(11) . ?
O12 C26 1.241(11) . ?
O13 H13A 0.8596 . ?
O13 H13B 0.8602 . ?
O14 H14A 0.8603 . ?
O14 H14B 0.8599 . ?
O15 H15A 0.8603 . ?
O15 H15B 0.8600 . ?
O16 C29 1.267(15) . ?
O17 C29 1.232(13) . ?
O18 C40 1.256(13) . ?
O19 C40 1.249(13) . ?
O20 H20A 0.8600 . ?
O20 H20B 0.8600 . ?
O21 H21A 0.8602 . ?
O21 H21B 0.8601 . ?
O22 H22A 0.8603 . ?
O22 H22B 0.8601 . ?
O23 H23A 0.8599 . ?
O23 H23B 0.8601 . ?
O24 H24A 0.8600 . ?
O24 H24B 0.8600 . ?
O25 H25A 0.8603 . ?
O25 H25B 0.8602 . ?
O26 C54 1.269(11) . ?
O27 C54 1.234(11) . ?
N1 C2 1.325(11) . ?
N1 C13 1.341(11) . ?
N2 C11 1.319(11) . ?
N2 C14 1.344(10) . ?
N3 C16 1.322(11) . ?
N3 C27 1.345(10) . ?
N4 C25 1.308(11) . ?
N4 C28 1.340(11) . ?
N5 C30 1.332(11) . ?
N5 C41 1.359(11) . ?
N6 C39 1.329(11) . ?
N6 C42 1.352(11) . ?
N7 C44 1.331(12) . ?
N7 C55 1.362(11) . ?
N8 C53 1.323(12) . ?
N8 C56 1.345(12) . ?
C1 C2 1.507(12) . ?
C2 C3 1.401(12) . ?
C3 C4 1.390(12) . ?
C3 H3 0.9400 . ?
C4 C5 1.389(13) . ?
C4 H4 0.9400 . ?
C5 C13 1.420(12) . ?
C5 C6 1.438(13) . ?
C6 C7 1.348(14) . ?
C6 H6 0.9400 . ?
C7 C8 1.438(12) . ?
C7 H7 0.9400 . ?
C8 C9 1.400(13) . ?
C8 C14 1.412(12) . ?
C9 C10 1.373(13) . ?
C9 H9 0.9400 . ?
C10 C11 1.406(12) . ?
C10 H10 0.9400 . ?
C11 C12 1.503(12) . ?
C13 C14 1.433(12) . ?
C15 C16 1.507(12) . ?
C16 C17 1.393(12) . ?
C17 C18 1.388(13) . ?
C17 H17 0.9400 . ?
C18 C19 1.400(13) . ?
C18 H18 0.9400 . ?
C19 C27 1.403(11) . ?
C19 C20 1.414(13) . ?
C20 C21 1.349(15) . ?
C20 H20 0.9400 . ?
C21 C22 1.451(13) . ?
C21 H21 0.9400 . ?
C22 C28 1.401(12) . ?
C22 C23 1.406(14) . ?
C23 C24 1.398(14) . ?
C23 H23 0.9400 . ?
C24 C25 1.399(13) . ?
C24 H24 0.9400 . ?
C25 C26 1.516(12) . ?
C27 C28 1.444(12) . ?
C29 C30 1.539(15) . ?
C30 C31 1.389(15) . ?
C31 C32 1.366(15) . ?
C31 H31 0.9400 . ?
C32 C33 1.394(13) . ?
C32 H32 0.9400 . ?
C33 C41 1.402(12) . ?
C33 C34 1.438(13) . ?
C34 C35 1.331(14) . ?
C34 H34 0.9400 . ?
C35 C36 1.440(12) . ?
C35 H35 0.9400 . ?
C36 C37 1.403(13) . ?
C36 C42 1.408(11) . ?
C37 C38 1.389(13) . ?
C37 H37 0.9400 . ?
C38 C39 1.401(13) . ?
C38 H38 0.9400 . ?
C39 C40 1.485(13) . ?
C41 C42 1.420(12) . ?
C43 C44 1.511(13) . ?
C44 C45 1.404(14) . ?
C45 C46 1.377(15) . ?
C45 H45 0.9400 . ?
C46 C47 1.400(15) . ?
C46 H46 0.9400 . ?
C47 C55 1.410(13) . ?
C47 C48 1.453(14) . ?
C48 C49 1.340(16) . ?
C48 H48 0.9400 . ?
C49 C50 1.430(14) . ?
C49 H49 0.9400 . ?
C50 C56 1.402(12) . ?
C50 C51 1.409(14) . ?
C51 C52 1.365(15) . ?
C51 H51 0.9400 . ?
C52 C53 1.419(13) . ?
C52 H52 0.9400 . ?
C53 C54 1.500(14) . ?
C55 C56 1.425(13) . ?
W1 O41 1.645(9) 3_766 ?
W1 O28 1.666(7) . ?
W1 O35 1.867(10) . ?
W1 O34 1.900(11) . ?
W1 O44 1.915(9) . ?
W1 O48 2.356(11) 3_766 ?
W1 O49 2.493(11) . ?
W2 O29 1.680(7) . ?
W2 O39 1.840(12) 3_766 ?
W2 O42 1.845(11) 3_766 ?
W2 O36 1.856(11) . ?
W2 O35 1.917(10) . ?
W2 O47 2.365(11) . ?
W2 O48 2.464(11) 3_766 ?
W3 O30 1.673(8) . ?
W3 O38 1.871(8) . ?
W3 O34 1.874(11) . ?
W3 O45 1.909(9) . ?
W3 O36 1.923(10) . ?
W3 O48 2.236(11) 3_766 ?
W3 O46 2.511(12) . ?
W4 O31 1.682(8) . ?
W4 O45 1.873(8) . ?
W4 O43 1.877(11) 3_766 ?
W4 O37 1.914(8) . ?
W4 O41 1.945(8) . ?
W4 O49 2.291(12) 3_766 ?
W4 O46 2.424(12) . ?
W5 O32 1.669(8) . ?
W5 O37 1.871(8) . ?
W5 O39 1.881(10) . ?
W5 O38 1.905(8) . ?
W5 O40 1.913(10) . ?
W5 O47 2.334(12) 3_766 ?
W5 O46 2.394(12) . ?
W6 O33 1.673(8) . ?
W6 O44 1.862(9) . ?
W6 O40 1.864(11) . ?
W6 O43 1.920(10) . ?
W6 O42 1.932(9) . ?
W6 O49 2.408(11) . ?
W6 O47 2.414(12) 3_766 ?
Si1 O46 1.531(12) . ?
Si1 O46 1.531(12) 3_766 ?
Si1 O49 1.625(11) . ?
Si1 O49 1.626(11) 3_766 ?
Si1 O47 1.648(11) . ?
Si1 O47 1.648(11) 3_766 ?
Si1 O48 1.712(11) 3_766 ?
Si1 O48 1.712(11) . ?
W1A O28A 1.668(7) . ?
W1A O35A 1.869(10) . ?
W1A O34A 1.903(11) . ?
W1A O44A 1.914(9) . ?
W1A O41A 2.155(12) 3_766 ?
W1A O48 2.394(11) 3_766 ?
W1A O49 2.486(11) . ?
W2A O29A 1.677(7) . ?
W2A O36A 1.851(11) . ?
W2A O42A 1.893(11) 3_766 ?
W2A O35A 1.914(10) . ?
W2A O39A 1.961(12) 3_766 ?
W2A O48 2.327(11) 3_766 ?
W3A O30A 1.679(8) . ?
W3A O38A 1.868(8) . ?
W3A O34A 1.877(11) . ?
W3A O36A 1.924(10) . ?
W3A O45 1.931(8) . ?
W3A O48 2.356(11) 3_766 ?
W3A O46 2.482(12) . ?
W4A O31A 1.685(8) . ?
W4A O45 1.880(8) . ?
W4A O37A 1.914(8) . ?
W4A O41A 1.944(8) . ?
W4A O49 2.305(12) 3_766 ?
W4A O46 2.427(12) . ?
W5A O32A 1.670(8) . ?
W5A O37A 1.870(8) . ?
W5A O39A 1.883(10) . ?
W5A O38A 1.901(8) . ?
W5A O40A 1.913(10) . ?
W5A O47 2.280(12) 3_766 ?
W5A O46 2.454(12) . ?
W6A O33A 1.672(8) . ?
W6A O44A 1.861(9) . ?
W6A O40A 1.865(11) . ?
W6A O43A 1.919(10) . ?
W6A O42A 1.931(9) . ?
W6A O47 2.375(12) 3_766 ?
W6A O49 2.444(11) . ?
Si1A O46 1.531(12) . ?
Si1A O46 1.531(12) 3_766 ?
Si1A O49 1.625(11) . ?
Si1A O49 1.626(11) 3_766 ?
Si1A O47 1.648(11) . ?
Si1A O47 1.648(11) 3_766 ?
Si1A O48 1.712(11) 3_766 ?
Si1A O48 1.712(11) . ?
O46 O49 1.713(16) 3_766 ?
O46 O47 1.753(16) 3_766 ?
W7 O50 1.670(8) . ?
W7 O64 1.867(11) 3_565 ?
W7 O57 1.873(10) . ?
W7 O67 1.887(10) . ?
W7 O62 1.893(10) . ?
W7 O71 2.371(12) 3_565 ?
W7 O68 2.374(12) . ?
W8 O51 1.671(8) . ?
W8 O65 1.869(12) 3_565 ?
W8 O56 1.884(12) . ?
W8 O62 1.889(10) . ?
W8 O58 1.903(13) . ?
W8 O69 2.359(13) 3_565 ?
W8 O68 2.492(13) . ?
W9 O52 1.677(8) . ?
W9 O58 1.874(13) . ?
W9 O66 1.877(11) 3_565 ?
W9 O59 1.886(12) . ?
W9 O57 1.894(11) 3_565 ?
W9 O69 2.349(12) 3_565 ?
W9 O71 2.512(13) . ?
W10 O53 1.665(8) . ?
W10 O60 1.872(9) . ?
W10 O59 1.885(11) . ?
W10 O61 1.900(9) . ?
W10 O56 1.924(12) . ?
W10 O69 2.315(12) 3_565 ?
W10 O70 2.504(13) . ?
W11 O54 1.670(8) . ?
W11 O64 1.900(10) . ?
W11 O63 1.905(9) . ?
W11 O65 1.908(10) . ?
W11 O60 1.909(9) . ?
W11 O68 2.349(12) 3_565 ?
W11 O70 2.392(12) . ?
W12 O55 1.671(9) . ?
W12 O63 1.873(9) . ?
W12 O66 1.891(9) . ?
W12 O67 1.909(9) . ?
W12 O61 1.916(9) . ?
W12 O71 2.346(12) 3_565 ?
W12 O70 2.395(13) . ?
Si2 O70 1.569(11) 3_565 ?
Si2 O70 1.569(11) . ?
Si2 O71 1.605(11) 3_565 ?
Si2 O71 1.605(11) . ?
Si2 O68 1.610(11) . ?
Si2 O68 1.610(11) 3_565 ?
Si2 O69 1.727(12) . ?
Si2 O69 1.727(12) 3_565 ?
W7A O50A 1.670(8) . ?
W7A O57A 1.873(10) . ?
W7A O67A 1.887(10) . ?
W7A O62A 1.893(10) . ?
W7A O71 2.371(12) 3_565 ?
W7A O68 2.374(12) . ?
W8A O51A 1.671(8) . ?
W8A O56A 1.884(12) . ?
W8A O62A 1.889(10) . ?
W8A O58A 1.903(13) . ?
W8A O69 2.359(13) 3_565 ?
W8A O68 2.492(13) . ?
W9A O52A 1.677(8) . ?
W9A O58A 1.874(13) . ?
W9A O59A 1.886(12) . ?
W9A O69 2.349(12) 3_565 ?
W9A O71 2.512(13) . ?
W10A O53A 1.665(8) . ?
W10A O60A 1.872(9) . ?
W10A O59A 1.885(11) . ?
W10A O61A 1.900(9) . ?
W10A O56A 1.924(12) . ?
W10A O69 2.315(12) 3_565 ?
W10A O70 2.504(13) . ?
W11A O54A 1.670(8) . ?
W11A O64A 1.900(10) . ?
W11A O63A 1.905(9) . ?
W11A O65A 1.908(10) . ?
W11A O60A 1.909(9) . ?
W11A O68 2.349(12) 3_565 ?
W11A O70 2.392(12) . ?
W12A O55A 1.671(9) . ?
W12A O63A 1.873(9) . ?
W12A O66A 1.891(9) . ?
W12A O67A 1.909(9) . ?
W12A O61A 1.916(9) . ?
W12A O71 2.346(12) 3_565 ?
W12A O70 2.395(13) . ?
Si2A O70 1.569(11) 3_565 ?
Si2A O70 1.569(11) . ?
Si2A O71 1.605(11) 3_565 ?
Si2A O71 1.605(11) . ?
Si2A O68 1.610(11) . ?
Si2A O68 1.610(11) 3_565 ?
Si2A O69 1.727(12) . ?
Si2A O69 1.727(12) 3_565 ?
O68 O70 1.734(17) 3_565 ?
O68 O71 1.810(17) 3_565 ?
O70 O71 1.733(17) 3_565 ?
O72 H72A 0.8600 . ?
O72 H72B 0.8603 . ?
O73 H73A 0.8599 . ?
O73 H73B 0.8601 . ?
O74 H74A 0.8600 . ?
O74 H74B 0.8599 . ?
O75 H75A 0.8600 . ?
O75 H75B 0.8600 . ?
O76 H76A 0.8603 . ?
O76 H76B 0.8600 . ?
O77 H77A 0.8597 . ?
O77 H77B 0.8599 . ?
O78 H78A 0.8600 . ?
O78 H78B 0.8600 . ?
O79 H79A 0.8601 . ?
O79 H79B 0.8600 . ?
O80 H80A 0.8599 . ?
O80 H80B 0.8601 . ?
O81 H81A 0.8600 . ?
O81 H81B 0.8599 . ?
O82 H82A 0.8599 . ?
O82 H82B 0.8601 . ?
O83 H83A 0.8600 . ?
O83 H83B 0.8599 . ?

loop_
_geom_hbond_atom_site_label_D
_geom_hbond_atom_site_label_H
_geom_hbond_atom_site_label_A
_geom_hbond_distance_DH
_geom_hbond_distance_HA
_geom_hbond_distance_DA
_geom_hbond_angle_DHA
_geom_hbond_site_symmetry_A
_geom_hbond_publ_flag
O7 H7A O6 0.86 1.83 2.675(10) 166 . yes
O7 H7B O17 0.86 2.28 2.927(12) 132 . yes
O8 H8A O26 0.86 1.90 2.746(10) 169 2_755 yes
O8 H8B O72 0.86 1.95 2.770(16) 160 . yes
O13 H13A O77 0.86 1.79 2.652(13) 177 . yes
O13 H13B O3 0.86 1.92 2.666(10) 144 . yes
O14 H14A O78 0.86 1.85 2.708(11) 171 . yes
O14 H14B O73 0.86 2.02 2.80(2) 150 2 yes
O15 H15A O75 0.86 1.95 2.687(13) 143 2 yes
O15 H15B O79 0.86 1.89 2.711(16) 158 . yes
O20 H20A O29 0.86 2.08 2.832(10) 146 . yes
O20 H20A O29A 0.86 2.11 2.829(10) 141 . yes
O21 H21A O11 0.86 1.80 2.638(10) 165 . yes
O21 H21B O2 0.86 1.90 2.640(9) 143 1_455 yes
O22 H22A O18 0.86 1.84 2.687(11) 168 . yes
O22 H22B O80 0.86 1.99 2.790(19) 153 . yes
O23 H23A O82 0.86 1.77 2.55(2) 149 . yes
O24 H24A O74 0.86 1.82 2.679(16) 172 . yes
O24 H24B O17 0.86 2.00 2.835(14) 163 1_455 yes
C10 H10 O78 0.94 2.26 3.180(13) 165 . yes
C24 H24 O29 0.94 2.55 3.485(14) 175 . yes
C31 H31 O52 0.94 2.45 3.348(18) 159 3_665 yes
C45 H45 O72 0.94 2.45 3.323(19) 155 . yes
O72 H72B O50 0.86 2.49 3.25(2) 147 2_655 yes
O73 H73A O74 0.86 1.91 2.77(3) 179 . yes
O73 H73B O14 0.86 1.94 2.80(2) 179 2_545 yes
O74 H74A O72 0.86 1.96 2.77(3) 157 2_645 yes
O74 H74B O55 0.86 2.08 2.93(2) 173 . yes
O75 H75A O72 0.86 2.28 3.05(2) 150 2_645 yes
O75 H75B O61 0.86 2.13 2.830(16) 138 . yes
O76 H76A O77 0.86 1.87 2.732(19) 180 . yes
O76 H76B O51 0.86 2.03 2.888(18) 173 2_655 yes
O78 H78A O2 0.86 2.02 2.841(12) 159 1_455 yes
O79 H79A O1 0.86 2.16 2.859(15) 139 1_455 yes
O81 H81A O75 0.86 1.86 2.72(2) 180 . yes
O81 H81B O53 0.86 2.43 3.14(3) 140 . yes
O82 H82A O29 0.86 2.03 2.86(2) 163 1_455 yes
O83 H83A O82 0.86 1.57 2.43(4) 179 . yes

loop_
_geom_torsion_atom_site_label_1
_geom_torsion_atom_site_label_2
_geom_torsion_atom_site_label_3
_geom_torsion_atom_site_label_4
_geom_torsion
_geom_torsion_site_symmetry_1
_geom_torsion_site_symmetry_2
_geom_torsion_site_symmetry_3
_geom_torsion_site_symmetry_4
_geom_torsion_publ_flag
Ho1 O1 C1 O2 -179.7(7) . . . . ?
Ho1 O1 C1 C2 -0.7(12) . . . . ?
C13 N1 C2 C3 -0.8(13) . . . . ?
Ho1 N1 C2 C3 -178.7(7) . . . . ?
C13 N1 C2 C1 178.9(8) . . . . ?
Ho1 N1 C2 C1 1.0(10) . . . . ?
O2 C1 C2 N1 178.8(9) . . . . ?
O1 C1 C2 N1 -0.3(12) . . . . ?
O2 C1 C2 C3 -1.5(14) . . . . ?
O1 C1 C2 C3 179.4(9) . . . . ?
N1 C2 C3 C4 -0.4(14) . . . . ?
C1 C2 C3 C4 179.9(9) . . . . ?
C2 C3 C4 C5 0.5(14) . . . . ?
C3 C4 C5 C13 0.6(14) . . . . ?
C3 C4 C5 C6 179.4(9) . . . . ?
C4 C5 C6 C7 -176.7(10) . . . . ?
C13 C5 C6 C7 2.2(15) . . . . ?
C5 C6 C7 C8 -1.7(17) . . . . ?
C6 C7 C8 C9 -179.3(10) . . . . ?
C6 C7 C8 C14 -0.9(15) . . . . ?
C14 C8 C9 C10 2.1(15) . . . . ?
C7 C8 C9 C10 -179.5(10) . . . . ?
C8 C9 C10 C11 -3.2(16) . . . . ?
C14 N2 C11 C10 -1.3(14) . . . . ?
Ho1 N2 C11 C10 176.1(7) . . . . ?
C14 N2 C11 C12 -177.5(8) . . . . ?
Ho1 N2 C11 C12 -0.1(10) . . . . ?
C9 C10 C11 N2 2.9(15) . . . . ?
C9 C10 C11 C12 178.8(9) . . . . ?
Ho2 O4 C12 O3 -9.5(18) . . . . ?
Ho2 O4 C12 C11 172.3(7) . . . . ?
Ho1 O3 C12 O4 -174.6(7) . . . . ?
Ho1 O3 C12 C11 3.6(12) . . . . ?
N2 C11 C12 O4 176.2(9) . . . . ?
C10 C11 C12 O4 0.0(15) . . . . ?
N2 C11 C12 O3 -2.1(13) . . . . ?
C10 C11 C12 O3 -178.3(9) . . . . ?
C2 N1 C13 C5 1.9(13) . . . . ?
Ho1 N1 C13 C5 179.8(6) . . . . ?
C2 N1 C13 C14 -178.8(8) . . . . ?
Ho1 N1 C13 C14 -0.9(10) . . . . ?
C4 C5 C13 N1 -1.8(14) . . . . ?
C6 C5 C13 N1 179.2(9) . . . . ?
C4 C5 C13 C14 178.9(8) . . . . ?
C6 C5 C13 C14 0.0(13) . . . . ?
C11 N2 C14 C8 0.1(13) . . . . ?
Ho1 N2 C14 C8 -177.3(7) . . . . ?
C11 N2 C14 C13 178.2(8) . . . . ?
Ho1 N2 C14 C13 0.8(10) . . . . ?
C9 C8 C14 N2 -0.5(14) . . . . ?
C7 C8 C14 N2 -179.0(9) . . . . ?
C9 C8 C14 C13 -178.5(9) . . . . ?
C7 C8 C14 C13 2.9(13) . . . . ?
N1 C13 C14 N2 0.0(12) . . . . ?
C5 C13 C14 N2 179.4(8) . . . . ?
N1 C13 C14 C8 178.2(8) . . . . ?
C5 C13 C14 C8 -2.5(13) . . . . ?
Ho3 O10 C15 O9 -13(3) 2_655 . . . ?
Ho3 O10 C15 C16 167.2(11) 2_655 . . . ?
Ho2 O9 C15 O10 -174.7(9) . . . . ?
Ho2 O9 C15 C16 5.4(13) . . . . ?
C27 N3 C16 C17 1.0(15) . . . . ?
Ho2 N3 C16 C17 -174.4(8) . . . . ?
C27 N3 C16 C15 179.1(8) . . . . ?
Ho2 N3 C16 C15 3.7(11) . . . . ?
O10 C15 C16 N3 174.3(10) . . . . ?
O9 C15 C16 N3 -5.8(14) . . . . ?
O10 C15 C16 C17 -7.6(16) . . . . ?
O9 C15 C16 C17 172.3(10) . . . . ?
N3 C16 C17 C18 -0.3(17) . . . . ?
C15 C16 C17 C18 -178.2(10) . . . . ?
C16 C17 C18 C19 -0.3(17) . . . . ?
C17 C18 C19 C27 0.1(16) . . . . ?
C17 C18 C19 C20 -178.9(11) . . . . ?
C18 C19 C20 C21 177.1(12) . . . . ?
C27 C19 C20 C21 -1.9(18) . . . . ?
C19 C20 C21 C22 0(2) . . . . ?
C20 C21 C22 C28 2.3(18) . . . . ?
C20 C21 C22 C23 -176.5(13) . . . . ?
C28 C22 C23 C24 0.0(18) . . . . ?
C21 C22 C23 C24 178.8(12) . . . . ?
C22 C23 C24 C25 0.8(19) . . . . ?
C28 N4 C25 C24 -1.7(16) . . . . ?
Ho2 N4 C25 C24 175.5(9) . . . . ?
C28 N4 C25 C26 175.3(9) . . . . ?
Ho2 N4 C25 C26 -7.5(12) . . . . ?
C23 C24 C25 N4 0.0(19) . . . . ?
C23 C24 C25 C26 -176.6(11) . . . . ?
Ho3 O12 C26 O11 5.4(17) . . . . ?
Ho3 O12 C26 C25 -175.8(7) . . . . ?
Ho2 O11 C26 O12 166.5(8) . . . . ?
Ho2 O11 C26 C25 -12.4(13) . . . . ?
N4 C25 C26 O12 -166.7(10) . . . . ?
C24 C25 C26 O12 10.3(17) . . . . ?
N4 C25 C26 O11 12.3(14) . . . . ?
C24 C25 C26 O11 -170.8(11) . . . . ?
C16 N3 C27 C19 -1.2(14) . . . . ?
Ho2 N3 C27 C19 174.1(7) . . . . ?
C16 N3 C27 C28 176.6(9) . . . . ?
Ho2 N3 C27 C28 -8.1(11) . . . . ?
C18 C19 C27 N3 0.6(15) . . . . ?
C20 C19 C27 N3 179.8(10) . . . . ?
C18 C19 C27 C28 -177.1(10) . . . . ?
C20 C19 C27 C28 2.1(15) . . . . ?
C25 N4 C28 C22 2.6(15) . . . . ?
Ho2 N4 C28 C22 -174.6(8) . . . . ?
C25 N4 C28 C27 -176.0(9) . . . . ?
Ho2 N4 C28 C27 6.8(12) . . . . ?
C23 C22 C28 N4 -1.7(17) . . . . ?
C21 C22 C28 N4 179.3(10) . . . . ?
C23 C22 C28 C27 176.8(10) . . . . ?
C21 C22 C28 C27 -2.1(16) . . . . ?
N3 C27 C28 N4 0.7(13) . . . . ?
C19 C27 C28 N4 178.6(9) . . . . ?
N3 C27 C28 C22 -178.0(9) . . . . ?
C19 C27 C28 C22 -0.1(15) . . . . ?
Ho3 O16 C29 O17 179.9(11) . . . . ?
Ho3 O16 C29 C30 -3.4(15) . . . . ?
C41 N5 C30 C31 3.5(15) . . . . ?
Ho3 N5 C30 C31 -176.8(8) . . . . ?
C41 N5 C30 C29 -172.9(9) . . . . ?
Ho3 N5 C30 C29 6.8(12) . . . . ?
O17 C29 C30 N5 174.5(12) . . . . ?
O16 C29 C30 N5 -2.5(15) . . . . ?
O17 C29 C30 C31 -1.8(19) . . . . ?
O16 C29 C30 C31 -178.9(11) . . . . ?
N5 C30 C31 C32 -4.6(17) . . . . ?
C29 C30 C31 C32 171.4(11) . . . . ?
C30 C31 C32 C33 0.9(17) . . . . ?
C31 C32 C33 C41 3.4(15) . . . . ?
C31 C32 C33 C34 -175.5(10) . . . . ?
C32 C33 C34 C35 178.6(10) . . . . ?
C41 C33 C34 C35 -0.4(15) . . . . ?
C33 C34 C35 C36 2.4(16) . . . . ?
C34 C35 C36 C37 179.8(11) . . . . ?
C34 C35 C36 C42 -2.2(15) . . . . ?
C42 C36 C37 C38 3.3(16) . . . . ?
C35 C36 C37 C38 -178.7(10) . . . . ?
C36 C37 C38 C39 -3.4(17) . . . . ?
C42 N6 C39 C38 0.4(15) . . . . ?
Ho3 N6 C39 C38 -173.7(8) . . . . ?
C42 N6 C39 C40 179.4(9) . . . . ?
Ho3 N6 C39 C40 5.3(12) . . . . ?
C37 C38 C39 N6 1.5(17) . . . . ?
C37 C38 C39 C40 -177.4(11) . . . . ?
Ho4 O19 C40 O18 -17(3) . . . . ?
Ho4 O19 C40 C39 160.4(12) . . . . ?
Ho3 O18 C40 O19 178.0(10) . . . . ?
Ho3 O18 C40 C39 0.3(15) . . . . ?
N6 C39 C40 O19 178.4(11) . . . . ?
C38 C39 C40 O19 -2.6(19) . . . . ?
N6 C39 C40 O18 -3.7(15) . . . . ?
C38 C39 C40 O18 175.2(11) . . . . ?
C30 N5 C41 C33 1.2(13) . . . . ?
Ho3 N5 C41 C33 -178.5(7) . . . . ?
C30 N5 C41 C42 177.7(8) . . . . ?
Ho3 N5 C41 C42 -2.0(10) . . . . ?
C32 C33 C41 N5 -4.6(14) . . . . ?
C34 C33 C41 N5 174.4(9) . . . . ?
C32 C33 C41 C42 179.1(9) . . . . ?
C34 C33 C41 C42 -1.9(13) . . . . ?
C39 N6 C42 C36 -0.4(14) . . . . ?
Ho3 N6 C42 C36 173.7(7) . . . . ?
C39 N6 C42 C41 -180.0(9) . . . . ?
Ho3 N6 C42 C41 -5.8(11) . . . . ?
C37 C36 C42 N6 -1.4(14) . . . . ?
C35 C36 C42 N6 -179.6(9) . . . . ?
C37 C36 C42 C41 178.1(9) . . . . ?
C35 C36 C42 C41 -0.1(13) . . . . ?
N5 C41 C42 N6 5.1(12) . . . . ?
C33 C41 C42 N6 -178.4(8) . . . . ?
N5 C41 C42 C36 -174.5(8) . . . . ?
C33 C41 C42 C36 2.1(13) . . . . ?
Ho4 O6 C43 O5 155.8(9) 1_655 . . . ?
Ho4 O6 C43 C44 -27.2(13) 1_655 . . . ?
Ho1 O5 C43 O6 -14(2) . . . . ?
Ho1 O5 C43 C44 169.3(7) . . . . ?
C55 N7 C44 C45 2.7(15) . . . . ?
Ho4 N7 C44 C45 -177.5(8) 1_655 . . . ?
C55 N7 C44 C43 -174.4(8) . . . . ?
Ho4 N7 C44 C43 5.4(11) 1_655 . . . ?
O6 C43 C44 N7 13.6(14) . . . . ?
O5 C43 C44 N7 -169.1(9) . . . . ?
O6 C43 C44 C45 -163.5(11) . . . . ?
O5 C43 C44 C45 13.8(16) . . . . ?
N7 C44 C45 C46 -1.5(18) . . . . ?
C43 C44 C45 C46 175.3(11) . . . . ?
C44 C45 C46 C47 0.4(19) . . . . ?
C45 C46 C47 C55 -0.7(17) . . . . ?
C45 C46 C47 C48 -177.6(12) . . . . ?
C46 C47 C48 C49 176.2(12) . . . . ?
C55 C47 C48 C49 -0.7(17) . . . . ?
C47 C48 C49 C50 -0.4(18) . . . . ?
C48 C49 C50 C56 0.6(17) . . . . ?
C48 C49 C50 C51 -178.0(11) . . . . ?
C56 C50 C51 C52 1.2(16) . . . . ?
C49 C50 C51 C52 179.9(11) . . . . ?
C50 C51 C52 C53 -1.3(16) . . . . ?
C56 N8 C53 C52 1.2(14) . . . . ?
Ho4 N8 C53 C52 175.9(7) 1_655 . . . ?
C56 N8 C53 C54 -175.7(8) . . . . ?
Ho4 N8 C53 C54 -1.0(10) 1_655 . . . ?
C51 C52 C53 N8 0.1(15) . . . . ?
C51 C52 C53 C54 176.7(10) . . . . ?
Ho1 O27 C54 O26 14(2) 2_745 . . . ?
Ho1 O27 C54 C53 -166.3(8) 2_745 . . . ?
Ho4 O26 C54 O27 -160.5(8) 1_655 . . . ?
Ho4 O26 C54 C53 19.5(13) 1_655 . . . ?
N8 C53 C54 O27 168.9(9) . . . . ?
C52 C53 C54 O27 -7.9(15) . . . . ?
N8 C53 C54 O26 -11.0(13) . . . . ?
C52 C53 C54 O26 172.2(10) . . . . ?
C44 N7 C55 C47 -3.0(14) . . . . ?
Ho4 N7 C55 C47 177.2(7) 1_655 . . . ?
C44 N7 C55 C56 174.7(9) . . . . ?
Ho4 N7 C55 C56 -5.1(11) 1_655 . . . ?
C46 C47 C55 N7 2.0(15) . . . . ?
C48 C47 C55 N7 179.1(9) . . . . ?
C46 C47 C55 C56 -175.6(10) . . . . ?
C48 C47 C55 C56 1.6(15) . . . . ?
C53 N8 C56 C50 -1.3(14) . . . . ?
Ho4 N8 C56 C50 -175.9(7) 1_655 . . . ?
C53 N8 C56 C55 179.7(8) . . . . ?
Ho4 N8 C56 C55 5.1(11) 1_655 . . . ?
C51 C50 C56 N8 0.1(14) . . . . ?
C49 C50 C56 N8 -178.7(9) . . . . ?
C51 C50 C56 C55 179.1(9) . . . . ?
C49 C50 C56 C55 0.3(14) . . . . ?
N7 C55 C56 N8 -0.1(13) . . . . ?
C47 C55 C56 N8 177.7(9) . . . . ?
N7 C55 C56 C50 -179.1(9) . . . . ?
C47 C55 C56 C50 -1.4(14) . . . . ?
O30 W3 O34 W1 -152.4(10) . . . . ?
O38 W3 O34 W1 105.4(11) . . . . ?
O45 W3 O34 W1 30.2(19) . . . . ?
O36 W3 O34 W1 -49.8(11) . . . . ?
O48 W3 O34 W1 9.3(9) 3_766 . . . ?
O46 W3 O34 W1 41.9(11) . . . . ?
O41 W1 O35 W2 96.3(12) 3_766 . . . ?
O28 W1 O35 W2 -153.9(11) . . . . ?
O34 W1 O35 W2 -52.0(12) . . . . ?
O44 W1 O35 W2 24(2) . . . . ?
O48 W1 O35 W2 3.6(9) 3_766 . . . ?
O49 W1 O35 W2 44.0(11) . . . . ?
O29 W2 O36 W3 -151.0(10) . . . . ?
O39 W2 O36 W3 21(2) 3_766 . . . ?
O42 W2 O36 W3 108.6(11) 3_766 . . . ?
O35 W2 O36 W3 -50.4(11) . . . . ?
O47 W2 O36 W3 43.3(11) . . . . ?
O48 W2 O36 W3 7.2(9) 3_766 . . . ?
O32 W5 O37 W4 156.5(8) . . . . ?
O39 W5 O37 W4 -102.6(9) . . . . ?
O38 W5 O37 W4 54.6(8) . . . . ?
O40 W5 O37 W4 -21.3(16) . . . . ?
O47 W5 O37 W4 -39.6(8) 3_766 . . . ?
O46 W5 O37 W4 -9.2(7) . . . . ?
O30 W3 O38 W5 154.3(8) . . . . ?
O34 W3 O38 W5 -103.9(8) . . . . ?
O45 W3 O38 W5 54.5(7) . . . . ?
O36 W3 O38 W5 -18.7(15) . . . . ?
O48 W3 O38 W5 -42.2(8) 3_766 . . . ?
O46 W3 O38 W5 -7.9(6) . . . . ?
O32 W5 O39 W2 -153.4(10) . . . 3_766 ?
O37 W5 O39 W2 105.2(10) . . . 3_766 ?
O38 W5 O39 W2 19.6(17) . . . 3_766 ?
O40 W5 O39 W2 -53.4(10) . . . 3_766 ?
O47 W5 O39 W2 7.7(8) 3_766 . . 3_766 ?
O46 W5 O39 W2 40.8(10) . . . 3_766 ?
O33 W6 O40 W5 -155.7(9) . . . . ?
O44 W6 O40 W5 100.6(9) . . . . ?
O43 W6 O40 W5 12.2(18) . . . . ?
O42 W6 O40 W5 -56.7(10) . . . . ?
O49 W6 O40 W5 34.9(10) . . . . ?
O47 W6 O40 W5 4.6(8) 3_766 . . . ?
O33 W6 O44 W1 154.9(9) . . . . ?
O40 W6 O44 W1 -103.0(10) . . . . ?
O43 W6 O44 W1 54.5(10) . . . . ?
O42 W6 O44 W1 -17.4(19) . . . . ?
O49 W6 O44 W1 -4.3(8) . . . . ?
O47 W6 O44 W1 -41.1(10) 3_766 . . . ?
O30A W3A O34A W1A -154.7(10) . . . . ?
O38A W3A O34A W1A 104.1(10) . . . . ?
O36A W3A O34A W1A -53.4(11) . . . . ?
O45 W3A O34A W1A 15.4(19) . . . . ?
O48 W3A O34A W1A 6.3(9) 3_766 . . . ?
O46 W3A O34A W1A 40.0(11) . . . . ?
O28A W1A O35A W2A -154.4(10) . . . . ?
O34A W1A O35A W2A -52.7(11) . . . . ?
O44A W1A O35A W2A 22(2) . . . . ?
O41A W1A O35A W2A 111.4(11) 3_766 . . . ?
O48 W1A O35A W2A 6.6(9) 3_766 . . . ?
O49 W1A O35A W2A 44.5(11) . . . . ?
O29A W2A O36A W3A -157.2(9) . . . . ?
O42A W2A O36A W3A 101.1(10) 3_766 . . . ?
O35A W2A O36A W3A -56.1(10) . . . . ?
O39A W2A O36A W3A 17(2) 3_766 . . . ?
O48 W2A O36A W3A 4.7(8) 3_766 . . . ?
O32A W5A O37A W4A 154.1(8) . . . . ?
O39A W5A O37A W4A -105.1(9) . . . . ?
O38A W5A O37A W4A 52.1(8) . . . . ?
O40A W5A O37A W4A -24.7(16) . . . . ?
O47 W5A O37A W4A -39.3(8) 3_766 . . . ?
O46 W5A O37A W4A -10.0(7) . . . . ?
O30A W3A O38A W5A 153.7(8) . . . . ?
O34A W3A O38A W5A -104.9(9) . . . . ?
O36A W3A O38A W5A -21.5(16) . . . . ?
O45 W3A O38A W5A 51.3(8) . . . . ?
O48 W3A O38A W5A -41.3(8) 3_766 . . . ?
O46 W3A O38A W5A -8.9(7) . . . . ?
O32A W5A O39A W2A -155.6(10) . . . 3_766 ?
O37A W5A O39A W2A 102.9(10) . . . 3_766 ?
O38A W5A O39A W2A 17.1(17) . . . 3_766 ?
O40A W5A O39A W2A -55.7(10) . . . 3_766 ?
O47 W5A O39A W2A 5.2(8) 3_766 . . 3_766 ?
O46 W5A O39A W2A 38.8(10) . . . 3_766 ?
O33A W6A O40A W5A -156.5(9) . . . . ?
O44A W6A O40A W5A 99.8(9) . . . . ?
O43A W6A O40A W5A 11.7(18) . . . . ?
O42A W6A O40A W5A -57.4(9) . . . . ?
O47 W6A O40A W5A 6.4(8) 3_766 . . . ?
O49 W6A O40A W5A 34.3(9) . . . . ?
O33A W6A O44A W1A 154.0(9) . . . . ?
O40A W6A O44A W1A -103.9(10) . . . . ?
O43A W6A O44A W1A 53.5(10) . . . . ?
O42A W6A O44A W1A -18.5(19) . . . . ?
O47 W6A O44A W1A -43.0(10) 3_766 . . . ?
O49 W6A O44A W1A -4.3(8) . . . . ?
O31 W4 O45 W3 162.4(7) . . . . ?
O43 W4 O45 W3 -96.6(8) 3_766 . . . ?
O37 W4 O45 W3 62.2(7) . . . . ?
O41 W4 O45 W3 -10.2(12) . . . . ?
O49 W4 O45 W3 -32.4(8) 3_766 . . . ?
O46 W4 O45 W3 -0.6(7) . . . . ?
O31A W4A O45 W3A 147.7(8) . . . . ?
O37A W4A O45 W3A 46.8(7) . . . . ?
O41A W4A O45 W3A -25(2) . . . . ?
O49 W4A O45 W3A -46.3(8) 3_766 . . . ?
O46 W4A O45 W3A -14.2(7) . . . . ?
O49 Si1A O46 O49 180.000(2) . . . 3_766 ?
O47 Si1A O46 O49 54.9(7) . . . 3_766 ?
O47 Si1A O46 O49 -125.1(7) 3_766 . . 3_766 ?
O48 Si1A O46 O49 118.4(7) 3_766 . . 3_766 ?
O48 Si1A O46 O49 -61.6(7) . . . 3_766 ?
O49 Si1A O46 O47 -54.9(7) . . . 3_766 ?
O49 Si1A O46 O47 125.1(7) 3_766 . . 3_766 ?
O47 Si1A O46 O47 180.000(3) . . . 3_766 ?
O48 Si1A O46 O47 -116.5(7) 3_766 . . 3_766 ?
O48 Si1A O46 O47 63.5(7) . . . 3_766 ?
O49 Si1A O46 W4A 179.3(6) . . . . ?
O49 Si1A O46 W4A -0.7(6) 3_766 . . . ?
O47 Si1A O46 W4A 54.1(9) . . . . ?
O47 Si1A O46 W4A -125.9(9) 3_766 . . . ?
O48 Si1A O46 W4A 117.6(8) 3_766 . . . ?
O48 Si1A O46 W4A -62.4(8) . . . . ?
O49 Si1A O46 W5A -59.8(9) . . . . ?
O49 Si1A O46 W5A 120.2(9) 3_766 . . . ?
O47 Si1A O46 W5A 175.1(6) . . . . ?
O47 Si1A O46 W5A -4.9(6) 3_766 . . . ?
O48 Si1A O46 W5A -121.4(8) 3_766 . . . ?
O48 Si1A O46 W5A 58.6(8) . . . . ?
O49 Si1A O46 W3A 57.6(8) . . . . ?
O49 Si1A O46 W3A -122.4(8) 3_766 . . . ?
O47 Si1A O46 W3A -67.5(8) . . . . ?
O47 Si1A O46 W3A 112.5(8) 3_766 . . . ?
O48 Si1A O46 W3A -4.0(6) 3_766 . . . ?
O48 Si1A O46 W3A 176.0(6) . . . . ?
O49 Si1 O46 O49 180.000(2) . . . 3_766 ?
O47 Si1 O46 O49 54.9(7) . . . 3_766 ?
O47 Si1 O46 O49 -125.1(7) 3_766 . . 3_766 ?
O48 Si1 O46 O49 118.4(7) 3_766 . . 3_766 ?
O48 Si1 O46 O49 -61.6(7) . . . 3_766 ?
O49 Si1 O46 O47 -54.9(7) . . . 3_766 ?
O49 Si1 O46 O47 125.1(7) 3_766 . . 3_766 ?
O47 Si1 O46 O47 180.000(3) . . . 3_766 ?
O48 Si1 O46 O47 -116.5(7) 3_766 . . 3_766 ?
O48 Si1 O46 O47 63.5(7) . . . 3_766 ?
O49 Si1 O46 W5 -53.8(9) . . . . ?
O49 Si1 O46 W5 126.2(9) 3_766 . . . ?
O47 Si1 O46 W5 -178.9(7) . . . . ?
O47 Si1 O46 W5 1.1(7) 3_766 . . . ?
O48 Si1 O46 W5 -115.4(9) 3_766 . . . ?
O48 Si1 O46 W5 64.6(9) . . . . ?
O49 Si1 O46 W4 178.6(6) . . . . ?
O49 Si1 O46 W4 -1.4(6) 3_766 . . . ?
O47 Si1 O46 W4 53.5(9) . . . . ?
O47 Si1 O46 W4 -126.5(9) 3_766 . . . ?
O48 Si1 O46 W4 117.0(8) 3_766 . . . ?
O48 Si1 O46 W4 -63.0(8) . . . . ?
O49 Si1 O46 W3 63.3(8) . . . . ?
O49 Si1 O46 W3 -116.7(8) 3_766 . . . ?
O47 Si1 O46 W3 -61.8(8) . . . . ?
O47 Si1 O46 W3 118.2(8) 3_766 . . . ?
O48 Si1 O46 W3 1.7(5) 3_766 . . . ?
O48 Si1 O46 W3 -178.3(5) . . . . ?
O46 Si1A O47 O46 180.001(3) . . . 3_766 ?
O49 Si1A O47 O46 51.8(7) . . . 3_766 ?
O49 Si1A O47 O46 -128.2(7) 3_766 . . 3_766 ?
O48 Si1A O47 O46 120.2(7) 3_766 . . 3_766 ?
O48 Si1A O47 O46 -59.8(7) . . . 3_766 ?
O46 Si1A O47 W5A 174.4(7) . . . 3_766 ?
O46 Si1A O47 W5A -5.6(7) 3_766 . . 3_766 ?
O49 Si1A O47 W5A 46.2(9) . . . 3_766 ?
O49 Si1A O47 W5A -133.8(9) 3_766 . . 3_766 ?
O48 Si1A O47 W5A 114.6(8) 3_766 . . 3_766 ?
O48 Si1A O47 W5A -65.4(8) . . . 3_766 ?
O46 Si1A O47 W6A -51.7(9) . . . 3_766 ?
O46 Si1A O47 W6A 128.3(9) 3_766 . . 3_766 ?
O49 Si1A O47 W6A -179.8(6) . . . 3_766 ?
O49 Si1A O47 W6A 0.2(6) 3_766 . . 3_766 ?
O48 Si1A O47 W6A -111.5(8) 3_766 . . 3_766 ?
O48 Si1A O47 W6A 68.5(8) . . . 3_766 ?
O46 Si1 O47 O46 180.001(3) . . . 3_766 ?
O49 Si1 O47 O46 51.8(7) . . . 3_766 ?
O49 Si1 O47 O46 -128.2(7) 3_766 . . 3_766 ?
O48 Si1 O47 O46 120.2(7) 3_766 . . 3_766 ?
O48 Si1 O47 O46 -59.8(7) . . . 3_766 ?
O46 Si1 O47 W5 -178.9(7) . . . 3_766 ?
O46 Si1 O47 W5 1.1(7) 3_766 . . 3_766 ?
O49 Si1 O47 W5 52.9(8) . . . 3_766 ?
O49 Si1 O47 W5 -127.1(8) 3_766 . . 3_766 ?
O48 Si1 O47 W5 121.2(8) 3_766 . . 3_766 ?
O48 Si1 O47 W5 -58.8(8) . . . 3_766 ?
O46 Si1 O47 W2 59.7(8) . . . . ?
O46 Si1 O47 W2 -120.3(8) 3_766 . . . ?
O49 Si1 O47 W2 -68.5(8) . . . . ?
O49 Si1 O47 W2 111.5(8) 3_766 . . . ?
O48 Si1 O47 W2 -0.2(6) 3_766 . . . ?
O48 Si1 O47 W2 179.8(6) . . . . ?
O46 Si1 O47 W6 -56.8(8) . . . 3_766 ?
O46 Si1 O47 W6 123.2(8) 3_766 . . 3_766 ?
O49 Si1 O47 W6 175.1(6) . . . 3_766 ?
O49 Si1 O47 W6 -4.9(6) 3_766 . . 3_766 ?
O48 Si1 O47 W6 -116.6(7) 3_766 . . 3_766 ?
O48 Si1 O47 W6 63.4(7) . . . 3_766 ?
O46 Si1A O48 W2A -60.8(8) . . . 3_766 ?
O46 Si1A O48 W2A 119.2(8) 3_766 . . 3_766 ?
O49 Si1A O48 W2A 63.1(8) . . . 3_766 ?
O49 Si1A O48 W2A -116.9(8) 3_766 . . 3_766 ?
O47 Si1A O48 W2A 177.3(6) . . . 3_766 ?
O47 Si1A O48 W2A -2.7(6) 3_766 . . 3_766 ?
O46 Si1A O48 W3A 175.9(6) . . . 3_766 ?
O46 Si1A O48 W3A -4.1(6) 3_766 . . 3_766 ?
O49 Si1A O48 W3A -60.2(7) . . . 3_766 ?
O49 Si1A O48 W3A 119.8(7) 3_766 . . 3_766 ?
O47 Si1A O48 W3A 54.0(7) . . . 3_766 ?
O47 Si1A O48 W3A -126.0(7) 3_766 . . 3_766 ?
O46 Si1A O48 W1A 58.2(7) . . . 3_766 ?
O46 Si1A O48 W1A -121.8(7) 3_766 . . 3_766 ?
O49 Si1A O48 W1A -178.0(6) . . . 3_766 ?
O49 Si1A O48 W1A 2.0(6) 3_766 . . 3_766 ?
O47 Si1A O48 W1A -63.7(7) . . . 3_766 ?
O47 Si1A O48 W1A 116.3(7) 3_766 . . 3_766 ?
O46 Si1 O48 W3 -177.9(7) . . . 3_766 ?
O46 Si1 O48 W3 2.1(7) 3_766 . . 3_766 ?
O49 Si1 O48 W3 -54.1(8) . . . 3_766 ?
O49 Si1 O48 W3 125.9(8) 3_766 . . 3_766 ?
O47 Si1 O48 W3 60.2(8) . . . 3_766 ?
O47 Si1 O48 W3 -119.8(8) 3_766 . . 3_766 ?
O46 Si1 O48 W1 51.3(8) . . . 3_766 ?
O46 Si1 O48 W1 -128.7(8) 3_766 . . 3_766 ?
O49 Si1 O48 W1 175.1(6) . . . 3_766 ?
O49 Si1 O48 W1 -4.9(6) 3_766 . . 3_766 ?
O47 Si1 O48 W1 -70.6(7) . . . 3_766 ?
O47 Si1 O48 W1 109.4(7) 3_766 . . 3_766 ?
O46 Si1 O48 W2 -58.2(7) . . . 3_766 ?
O46 Si1 O48 W2 121.8(7) 3_766 . . 3_766 ?
O49 Si1 O48 W2 65.6(7) . . . 3_766 ?
O49 Si1 O48 W2 -114.4(7) 3_766 . . 3_766 ?
O47 Si1 O48 W2 179.9(6) . . . 3_766 ?
O47 Si1 O48 W2 -0.1(6) 3_766 . . 3_766 ?
O46 Si1A O49 O46 179.996(2) . . . 3_766 ?
O47 Si1A O49 O46 -52.5(7) . . . 3_766 ?
O47 Si1A O49 O46 127.5(7) 3_766 . . 3_766 ?
O48 Si1A O49 O46 -121.5(7) 3_766 . . 3_766 ?
O48 Si1A O49 O46 58.5(7) . . . 3_766 ?
O46 Si1A O49 W6A 52.7(8) . . . . ?
O46 Si1A O49 W6A -127.3(8) 3_766 . . . ?
O47 Si1A O49 W6A -179.8(6) . . . . ?
O47 Si1A O49 W6A 0.1(6) 3_766 . . . ?
O48 Si1A O49 W6A 111.2(7) 3_766 . . . ?
O48 Si1A O49 W6A -68.8(7) . . . . ?
O46 Si1A O49 W1A -56.6(8) . . . . ?
O46 Si1A O49 W1A 123.4(8) 3_766 . . . ?
O47 Si1A O49 W1A 70.9(7) . . . . ?
O47 Si1A O49 W1A -109.1(7) 3_766 . . . ?
O48 Si1A O49 W1A 1.9(6) 3_766 . . . ?
O48 Si1A O49 W1A -178.1(6) . . . . ?
O46 Si1 O49 O46 179.996(2) . . . 3_766 ?
O47 Si1 O49 O46 -52.5(7) . . . 3_766 ?
O47 Si1 O49 O46 127.5(7) 3_766 . . 3_766 ?
O48 Si1 O49 O46 -121.5(7) 3_766 . . 3_766 ?
O48 Si1 O49 O46 58.5(7) . . . 3_766 ?
O46 Si1 O49 W4 178.5(7) . . . 3_766 ?
O46 Si1 O49 W4 -1.5(7) 3_766 . . 3_766 ?
O47 Si1 O49 W4 -54.0(9) . . . 3_766 ?
O47 Si1 O49 W4 126.0(9) 3_766 . . 3_766 ?
O48 Si1 O49 W4 -123.0(8) 3_766 . . 3_766 ?
O48 Si1 O49 W4 57.0(8) . . . 3_766 ?
O46 Si1 O49 W6 47.5(8) . . . . ?
O46 Si1 O49 W6 -132.5(8) 3_766 . . . ?
O47 Si1 O49 W6 175.0(6) . . . . ?
O47 Si1 O49 W6 -5.0(6) 3_766 . . . ?
O48 Si1 O49 W6 106.1(7) 3_766 . . . ?
O48 Si1 O49 W6 -73.9(7) . . . . ?
O46 Si1 O49 W1 -63.0(8) . . . . ?
O46 Si1 O49 W1 117.0(8) 3_766 . . . ?
O47 Si1 O49 W1 64.5(7) . . . . ?
O47 Si1 O49 W1 -115.5(7) 3_766 . . . ?
O48 Si1 O49 W1 -4.5(5) 3_766 . . . ?
O48 Si1 O49 W1 175.5(5) . . . . ?
O51 W8 O56 W10 -157.7(10) . . . . ?
O65 W8 O56 W10 16(2) 3_565 . . . ?
O62 W8 O56 W10 100.6(11) . . . . ?
O58 W8 O56 W10 -57.5(11) . . . . ?
O69 W8 O56 W10 2.4(9) 3_565 . . . ?
O68 W8 O56 W10 37.7(11) . . . . ?
O50 W7 O57 W9 -155.7(10) . . . 3_565 ?
O64 W7 O57 W9 102.6(11) 3_565 . . 3_565 ?
O67 W7 O57 W9 -55.3(10) . . . 3_565 ?
O62 W7 O57 W9 21.1(19) . . . 3_565 ?
O71 W7 O57 W9 4.3(9) 3_565 . . 3_565 ?
O68 W7 O57 W9 40.7(10) . . . 3_565 ?
O52 W9 O58 W8 -155.8(11) . . . . ?
O66 W9 O58 W8 103.1(12) 3_565 . . . ?
O59 W9 O58 W8 -54.9(12) . . . . ?
O57 W9 O58 W8 24(2) 3_565 . . . ?
O69 W9 O58 W8 3.6(9) 3_565 . . . ?
O71 W9 O58 W8 41.4(12) . . . . ?
O53 W10 O59 W9 -154.3(11) . . . . ?
O60 W10 O59 W9 103.3(11) . . . . ?
O61 W10 O59 W9 19(2) . . . . ?
O56 W10 O59 W9 -56.4(11) . . . . ?
O69 W10 O59 W9 4.3(9) 3_565 . . . ?
O70 W10 O59 W9 39.8(11) . . . . ?
O52 W9 O59 W10 157.3(10) . . . . ?
O58 W9 O59 W10 55.6(11) . . . . ?
O66 W9 O59 W10 -25(2) 3_565 . . . ?
O57 W9 O59 W10 -102.7(11) 3_565 . . . ?
O69 W9 O59 W10 -4.2(9) 3_565 . . . ?
O71 W9 O59 W10 -40.5(11) . . . . ?
O53 W10 O60 W11 156.6(8) . . . . ?
O59 W10 O60 W11 -102.7(9) . . . . ?
O61 W10 O60 W11 56.0(9) . . . . ?
O56 W10 O60 W11 -24.4(19) . . . . ?
O69 W10 O60 W11 -41.2(9) 3_565 . . . ?
O70 W10 O60 W11 -5.9(7) . . . . ?
O51 W8 O62 W7 155.5(9) . . . . ?
O65 W8 O62 W7 54.8(10) 3_565 . . . ?
O56 W8 O62 W7 -104.0(10) . . . . ?
O58 W8 O62 W7 -22(2) . . . . ?
O69 W8 O62 W7 -41.9(10) 3_565 . . . ?
O68 W8 O62 W7 -4.6(8) . . . . ?
O50 W7 O62 W8 -156.9(9) . . . . ?
O64 W7 O62 W8 -55.3(10) 3_565 . . . ?
O57 W7 O62 W8 26.3(18) . . . . ?
O67 W7 O62 W8 103.0(10) . . . . ?
O71 W7 O62 W8 41.7(10) 3_565 . . . ?
O68 W7 O62 W8 4.7(8) . . . . ?
O55 W12 O63 W11 -156.9(8) . . . . ?
O66 W12 O63 W11 101.3(9) . . . . ?
O67 W12 O63 W11 20.5(16) . . . . ?
O61 W12 O63 W11 -56.8(8) . . . . ?
O71 W12 O63 W11 36.0(9) 3_565 . . . ?
O70 W12 O63 W11 7.9(7) . . . . ?
O54 W11 O64 W7 154.9(10) . . . 3_565 ?
O63 W11 O64 W7 -28.1(18) . . . 3_565 ?
O65 W11 O64 W7 53.0(11) . . . 3_565 ?
O60 W11 O64 W7 -104.1(10) . . . 3_565 ?
O68 W11 O64 W7 -9.3(9) 3_565 . . 3_565 ?
O70 W11 O64 W7 -38.5(10) . . . 3_565 ?
O55 W12 O66 W9 154.7(10) . . . 3_565 ?
O63 W12 O66 W9 -103.3(10) . . . 3_565 ?
O67 W12 O66 W9 54.4(10) . . . 3_565 ?
O61 W12 O66 W9 -21.5(17) . . . 3_565 ?
O71 W12 O66 W9 -5.5(8) 3_565 . . 3_565 ?
O70 W12 O66 W9 -40.1(10) . . . 3_565 ?
O50 W7 O67 W12 153.6(9) . . . . ?
O64 W7 O67 W12 -29.7(19) 3_565 . . . ?
O57 W7 O67 W12 52.5(9) . . . . ?
O62 W7 O67 W12 -106.2(9) . . . . ?
O71 W7 O67 W12 -11.2(8) 3_565 . . . ?
O68 W7 O67 W12 -40.9(9) . . . . ?
O51A W8A O56A W10A -157.7(10) . . . . ?
O62A W8A O56A W10A 100.6(11) . . . . ?
O58A W8A O56A W10A -57.5(11) . . . . ?
O69 W8A O56A W10A 2.4(9) 3_565 . . . ?
O68 W8A O56A W10A 37.7(11) . . . . ?
O52A W9A O58A W8A -155.8(11) . . . . ?
O59A W9A O58A W8A -54.9(12) . . . . ?
O69 W9A O58A W8A 3.6(9) 3_565 . . . ?
O71 W9A O58A W8A 41.4(12) . . . . ?
O53A W10A O59A W9A -154.3(11) . . . . ?
O60A W10A O59A W9A 103.3(11) . . . . ?
O61A W10A O59A W9A 19(2) . . . . ?
O56A W10A O59A W9A -56.4(11) . . . . ?
O69 W10A O59A W9A 4.3(9) 3_565 . . . ?
O70 W10A O59A W9A 39.8(11) . . . . ?
O52A W9A O59A W10A 157.3(10) . . . . ?
O58A W9A O59A W10A 55.6(11) . . . . ?
O69 W9A O59A W10A -4.2(9) 3_565 . . . ?
O71 W9A O59A W10A -40.5(11) . . . . ?
O53A W10A O60A W11A 156.6(8) . . . . ?
O59A W10A O60A W11A -102.7(9) . . . . ?
O61A W10A O60A W11A 56.0(9) . . . . ?
O56A W10A O60A W11A -24.4(19) . . . . ?
O69 W10A O60A W11A -41.2(9) 3_565 . . . ?
O70 W10A O60A W11A -5.9(7) . . . . ?
O51A W8A O62A W7A 155.5(9) . . . . ?
O56A W8A O62A W7A -104.0(10) . . . . ?
O58A W8A O62A W7A -22(2) . . . . ?
O69 W8A O62A W7A -41.9(10) 3_565 . . . ?
O68 W8A O62A W7A -4.6(8) . . . . ?
O50A W7A O62A W8A -156.9(9) . . . . ?
O57A W7A O62A W8A 26.3(18) . . . . ?
O67A W7A O62A W8A 103.0(10) . . . . ?
O71 W7A O62A W8A 41.7(10) 3_565 . . . ?
O68 W7A O62A W8A 4.7(8) . . . . ?
O55A W12A O63A W11A -156.9(8) . . . . ?
O66A W12A O63A W11A 101.3(9) . . . . ?
O67A W12A O63A W11A 20.5(16) . . . . ?
O61A W12A O63A W11A -56.8(8) . . . . ?
O71 W12A O63A W11A 36.0(9) 3_565 . . . ?
O70 W12A O63A W11A 7.9(7) . . . . ?
O50A W7A O67A W12A 153.6(9) . . . . ?
O57A W7A O67A W12A 52.5(9) . . . . ?
O62A W7A O67A W12A -106.2(9) . . . . ?
O71 W7A O67A W12A -11.2(8) 3_565 . . . ?
O68 W7A O67A W12A -40.9(9) . . . . ?
O70 Si2A O68 O70 180.005(0) . . . 3_565 ?
O71 Si2A O68 O70 -130.5(8) 3_565 . . 3_565 ?
O71 Si2A O68 O70 49.5(8) . . . 3_565 ?
O69 Si2A O68 O70 -63.2(7) . . . 3_565 ?
O69 Si2A O68 O70 116.8(7) 3_565 . . 3_565 ?
O70 Si2A O68 O71 130.5(8) 3_565 . . 3_565 ?
O70 Si2A O68 O71 -49.5(8) . . . 3_565 ?
O71 Si2A O68 O71 179.997(1) . . . 3_565 ?
O69 Si2A O68 O71 67.3(7) . . . 3_565 ?
O69 Si2A O68 O71 -112.7(7) 3_565 . . 3_565 ?
O70 Si2A O68 W7A 129.2(10) 3_565 . . . ?
O70 Si2A O68 W7A -50.8(10) . . . . ?
O71 Si2A O68 W7A -1.3(7) 3_565 . . . ?
O71 Si2A O68 W7A 178.7(7) . . . . ?
O69 Si2A O68 W7A 66.1(8) . . . . ?
O69 Si2A O68 W7A -113.9(8) 3_565 . . . ?
O70 Si2A O68 W8A -117.2(8) 3_565 . . . ?
O70 Si2A O68 W8A 62.8(8) . . . . ?
O71 Si2A O68 W8A 112.3(8) 3_565 . . . ?
O71 Si2A O68 W8A -67.7(8) . . . . ?
O69 Si2A O68 W8A 179.6(6) . . . . ?
O69 Si2A O68 W8A -0.4(6) 3_565 . . . ?
O70 Si2 O68 O70 180.005(0) . . . 3_565 ?
O71 Si2 O68 O70 -130.5(8) 3_565 . . 3_565 ?
O71 Si2 O68 O70 49.5(8) . . . 3_565 ?
O69 Si2 O68 O70 -63.2(7) . . . 3_565 ?
O69 Si2 O68 O70 116.8(7) 3_565 . . 3_565 ?
O70 Si2 O68 O71 130.5(8) 3_565 . . 3_565 ?
O70 Si2 O68 O71 -49.5(8) . . . 3_565 ?
O71 Si2 O68 O71 179.997(1) . . . 3_565 ?
O69 Si2 O68 O71 67.3(7) . . . 3_565 ?
O69 Si2 O68 O71 -112.7(7) 3_565 . . 3_565 ?
O70 Si2 O68 W11 -0.1(8) 3_565 . . 3_565 ?
O70 Si2 O68 W11 179.9(8) . . . 3_565 ?
O71 Si2 O68 W11 -130.6(10) 3_565 . . 3_565 ?
O71 Si2 O68 W11 49.4(10) . . . 3_565 ?
O69 Si2 O68 W11 -63.3(9) . . . 3_565 ?
O69 Si2 O68 W11 116.7(9) 3_565 . . 3_565 ?
O70 Si2 O68 W7 129.2(10) 3_565 . . . ?
O70 Si2 O68 W7 -50.8(10) . . . . ?
O71 Si2 O68 W7 -1.3(7) 3_565 . . . ?
O71 Si2 O68 W7 178.7(7) . . . . ?
O69 Si2 O68 W7 66.1(8) . . . . ?
O69 Si2 O68 W7 -113.9(8) 3_565 . . . ?
O70 Si2 O68 W8 -117.2(8) 3_565 . . . ?
O70 Si2 O68 W8 62.8(8) . . . . ?
O71 Si2 O68 W8 112.3(8) 3_565 . . . ?
O71 Si2 O68 W8 -67.7(8) . . . . ?
O69 Si2 O68 W8 179.6(6) . . . . ?
O69 Si2 O68 W8 -0.4(6) 3_565 . . . ?
O70 Si2 O69 W10 -0.2(7) 3_565 . . 3_565 ?
O70 Si2 O69 W10 179.8(7) . . . 3_565 ?
O71 Si2 O69 W10 120.8(8) 3_565 . . 3_565 ?
O71 Si2 O69 W10 -59.2(8) . . . 3_565 ?
O68 Si2 O69 W10 58.3(8) . . . 3_565 ?
O68 Si2 O69 W10 -121.7(8) 3_565 . . 3_565 ?
O70 Si2 O69 W9 -121.6(8) 3_565 . . 3_565 ?
O70 Si2 O69 W9 58.4(8) . . . 3_565 ?
O71 Si2 O69 W9 -0.6(7) 3_565 . . 3_565 ?
O71 Si2 O69 W9 179.4(7) . . . 3_565 ?
O68 Si2 O69 W9 -63.0(8) . . . 3_565 ?
O68 Si2 O69 W9 116.9(8) 3_565 . . 3_565 ?
O70 Si2 O69 W8 121.1(8) 3_565 . . 3_565 ?
O70 Si2 O69 W8 -58.9(8) . . . 3_565 ?
O71 Si2 O69 W8 -117.9(8) 3_565 . . 3_565 ?
O71 Si2 O69 W8 62.1(8) . . . 3_565 ?
O68 Si2 O69 W8 179.6(7) . . . 3_565 ?
O68 Si2 O69 W8 -0.4(7) 3_565 . . 3_565 ?
O71 Si2A O70 O71 180.001(1) . . . 3_565 ?
O68 Si2A O70 O71 50.7(8) . . . 3_565 ?
O68 Si2A O70 O71 -129.3(8) 3_565 . . 3_565 ?
O69 Si2A O70 O71 -65.1(7) . . . 3_565 ?
O69 Si2A O70 O71 114.9(7) 3_565 . . 3_565 ?
O71 Si2A O70 O68 129.3(8) 3_565 . . 3_565 ?
O71 Si2A O70 O68 -50.7(8) . . . 3_565 ?
O68 Si2A O70 O68 180.0 . . . 3_565 ?
O69 Si2A O70 O68 64.3(7) . . . 3_565 ?
O69 Si2A O70 O68 -115.7(7) 3_565 . . 3_565 ?
O71 Si2A O70 W11A 129.3(10) 3_565 . . . ?
O71 Si2A O70 W11A -50.7(10) . . . . ?
O68 Si2A O70 W11A 179.9(7) . . . . ?
O68 Si2A O70 W11A -0.1(7) 3_565 . . . ?
O69 Si2A O70 W11A 64.2(9) . . . . ?
O69 Si2A O70 W11A -115.8(9) 3_565 . . . ?
O71 Si2A O70 W12A 0.4(7) 3_565 . . . ?
O71 Si2A O70 W12A -179.5(7) . . . . ?
O68 Si2A O70 W12A 51.1(10) . . . . ?
O68 Si2A O70 W12A -128.9(10) 3_565 . . . ?
O69 Si2A O70 W12A -64.6(9) . . . . ?
O69 Si2A O70 W12A 115.4(9) 3_565 . . . ?
O71 Si2A O70 W10A -115.1(8) 3_565 . . . ?
O71 Si2A O70 W10A 64.9(8) . . . . ?
O68 Si2A O70 W10A -64.5(9) . . . . ?
O68 Si2A O70 W10A 115.5(9) 3_565 . . . ?
O69 Si2A O70 W10A 179.8(6) . . . . ?
O69 Si2A O70 W10A -0.2(6) 3_565 . . . ?
O71 Si2 O70 O71 180.001(1) . . . 3_565 ?
O68 Si2 O70 O71 50.7(8) . . . 3_565 ?
O68 Si2 O70 O71 -129.3(8) 3_565 . . 3_565 ?
O69 Si2 O70 O71 -65.1(7) . . . 3_565 ?
O69 Si2 O70 O71 114.9(7) 3_565 . . 3_565 ?
O71 Si2 O70 O68 129.3(8) 3_565 . . 3_565 ?
O71 Si2 O70 O68 -50.7(8) . . . 3_565 ?
O68 Si2 O70 O68 180.0 . . . 3_565 ?
O69 Si2 O70 O68 64.3(7) . . . 3_565 ?
O69 Si2 O70 O68 -115.7(7) 3_565 . . 3_565 ?
O71 Si2 O70 W11 129.3(10) 3_565 . . . ?
O71 Si2 O70 W11 -50.7(10) . . . . ?
O68 Si2 O70 W11 179.9(7) . . . . ?
O68 Si2 O70 W11 -0.1(7) 3_565 . . . ?
O69 Si2 O70 W11 64.2(9) . . . . ?
O69 Si2 O70 W11 -115.8(9) 3_565 . . . ?
O71 Si2 O70 W12 0.4(7) 3_565 . . . ?
O71 Si2 O70 W12 -179.5(7) . . . . ?
O68 Si2 O70 W12 51.1(10) . . . . ?
O68 Si2 O70 W12 -128.9(10) 3_565 . . . ?
O69 Si2 O70 W12 -64.6(9) . . . . ?
O69 Si2 O70 W12 115.4(9) 3_565 . . . ?
O71 Si2 O70 W10 -115.1(8) 3_565 . . . ?
O71 Si2 O70 W10 64.9(8) . . . . ?
O68 Si2 O70 W10 -64.5(9) . . . . ?
O68 Si2 O70 W10 115.5(9) 3_565 . . . ?
O69 Si2 O70 W10 179.8(6) . . . . ?
O69 Si2 O70 W10 -0.2(6) 3_565 . . . ?
O70 Si2A O71 O70 179.997(1) . . . 3_565 ?
O68 Si2A O71 O70 -49.5(8) . . . 3_565 ?
O68 Si2A O71 O70 130.6(8) 3_565 . . 3_565 ?
O69 Si2A O71 O70 63.6(7) . . . 3_565 ?
O69 Si2A O71 O70 -116.4(7) 3_565 . . 3_565 ?
O70 Si2A O71 O68 -130.6(8) 3_565 . . 3_565 ?
O70 Si2A O71 O68 49.4(8) . . . 3_565 ?
O68 Si2A O71 O68 179.999(1) . . . 3_565 ?
O69 Si2A O71 O68 -66.9(7) . . . 3_565 ?
O69 Si2A O71 O68 113.1(7) 3_565 . . 3_565 ?
O70 Si2A O71 W9A 115.9(8) 3_565 . . . ?
O70 Si2A O71 W9A -64.1(8) . . . . ?
O68 Si2A O71 W9A 66.4(8) . . . . ?
O68 Si2A O71 W9A -113.6(8) 3_565 . . . ?
O69 Si2A O71 W9A 179.5(6) . . . . ?
O69 Si2A O71 W9A -0.5(6) 3_565 . . . ?
O70 Si2 O71 O70 179.997(1) . . . 3_565 ?
O68 Si2 O71 O70 -49.5(8) . . . 3_565 ?
O68 Si2 O71 O70 130.6(8) 3_565 . . 3_565 ?
O69 Si2 O71 O70 63.6(7) . . . 3_565 ?
O69 Si2 O71 O70 -116.4(7) 3_565 . . 3_565 ?
O70 Si2 O71 O68 -130.6(8) 3_565 . . 3_565 ?
O70 Si2 O71 O68 49.4(8) . . . 3_565 ?
O68 Si2 O71 O68 179.999(1) . . . 3_565 ?
O69 Si2 O71 O68 -66.9(7) . . . 3_565 ?
O69 Si2 O71 O68 113.1(7) 3_565 . . 3_565 ?
O70 Si2 O71 W12 0.5(8) 3_565 . . 3_565 ?
O70 Si2 O71 W12 -179.5(8) . . . 3_565 ?
O68 Si2 O71 W12 -49.0(10) . . . 3_565 ?
O68 Si2 O71 W12 131.0(10) 3_565 . . 3_565 ?
O69 Si2 O71 W12 64.1(9) . . . 3_565 ?
O69 Si2 O71 W12 -115.9(9) 3_565 . . 3_565 ?
O70 Si2 O71 W7 -131.8(10) 3_565 . . 3_565 ?
O70 Si2 O71 W7 48.2(10) . . . 3_565 ?
O68 Si2 O71 W7 178.7(7) . . . 3_565 ?
O68 Si2 O71 W7 -1.3(7) 3_565 . . 3_565 ?
O69 Si2 O71 W7 -68.2(8) . . . 3_565 ?
O69 Si2 O71 W7 111.8(8) 3_565 . . 3_565 ?
O70 Si2 O71 W9 115.9(8) 3_565 . . . ?
O70 Si2 O71 W9 -64.1(8) . . . . ?
O68 Si2 O71 W9 66.4(8) . . . . ?
O68 Si2 O71 W9 -113.6(8) 3_565 . . . ?
O69 Si2 O71 W9 179.5(6) . . . . ?
O69 Si2 O71 W9 -0.5(6) 3_565 . . . ?
